data_4342661
loop_
_publ_author_name
'Rinck, Julia'
'Lan, Yanhua'
'Anson, Christopher E.'
'Powell, Annie K.'

_publ_section_title
;
 [In Process Citation].
;
_journal_issue 7
_journal_name_full 'Inorganic chemistry'
_journal_page_first 3107
_journal_page_last 3117
_journal_paper_doi 10.1021/ic502930p
_journal_volume 54
_journal_year 2015
_chemical_formula_moiety '(C54 H115 Cr3 Ho3 N3 O25), 2(Cl), 2.5(H2 O), 1.5(C2 H3 N)'
_chemical_formula_sum 'C57 H124.5 Cl2 Cr3 Ho3 N4.5 O27.5'
_chemical_formula_weight 2034.80
_chemical_name_systematic
; 
 ? 
;
_space_group_IT_number 1
_symmetry_cell_setting triclinic
_symmetry_space_group_name_Hall 'P 1'
_symmetry_space_group_name_H-M 'P 1'
_atom_sites_solution_hydrogens geom
_atom_sites_solution_primary direct
_atom_sites_solution_secondary difmap
_audit_creation_method SHELXL-97
_cell_angle_alpha 107.230(1)
_cell_angle_beta 102.430(1)
_cell_angle_gamma 109.870(1)
_cell_formula_units_Z 2
_cell_length_a 15.7404(8)
_cell_length_b 16.2104(8)
_cell_length_c 19.6147(10)
_cell_measurement_reflns_used 13491
_cell_measurement_temperature 100(2)
_cell_measurement_theta_max 28.17
_cell_measurement_theta_min 2.32
_cell_volume 4208.4(4)
_computing_cell_refinement 'SMART-NT 5.6 (Bruker AXS Inc., 2005)'
_computing_data_collection 'SMART-NT 5.6 (Bruker AXS Inc., 2005)'
_computing_data_reduction 'SAINT+ 6.45 (Bruker AXS Inc., 2003)'
_computing_molecular_graphics 'Diamond 2.1 (Crystal Impact, 1998)'
_computing_publication_material 'SHELXTL 6.14 (BrukerAXS Inc., 2003)'
_computing_structure_refinement 'SHELXTL 6.14 (BrukerAXS Inc., 2003)'
_computing_structure_solution 'SHELXTL 6.14 (BrukerAXS Inc., 2003)'
_diffrn_ambient_temperature 100(2)
_diffrn_detector_area_resol_mean 8.333
_diffrn_measured_fraction_theta_full 0.995
_diffrn_measured_fraction_theta_max 0.912
_diffrn_measurement_device_type 'Bruker SMART Apex'
_diffrn_measurement_method 'CCD area detector'
_diffrn_radiation_monochromator graphite
_diffrn_radiation_source 'rotating anode'
_diffrn_radiation_type MoK\a
_diffrn_radiation_wavelength 0.71073
_diffrn_reflns_av_R_equivalents 0.0118
_diffrn_reflns_av_sigmaI/netI 0.0385
_diffrn_reflns_limit_h_max 20
_diffrn_reflns_limit_h_min -20
_diffrn_reflns_limit_k_max 21
_diffrn_reflns_limit_k_min -21
_diffrn_reflns_limit_l_max 24
_diffrn_reflns_limit_l_min -25
_diffrn_reflns_number 35822
_diffrn_reflns_theta_full 25.00
_diffrn_reflns_theta_max 27.88
_diffrn_reflns_theta_min 2.48
_exptl_absorpt_coefficient_mu 3.294
_exptl_absorpt_correction_T_max 0.428
_exptl_absorpt_correction_T_min 0.335
_exptl_absorpt_correction_type multi-scan
_exptl_absorpt_process_details 'SADABS 2.10 (Bruker AXS Inc., 2005)'
_exptl_crystal_colour pink
_exptl_crystal_density_diffrn 1.606
_exptl_crystal_density_method 'not measured'
_exptl_crystal_description block
_exptl_crystal_F_000 2050
_exptl_crystal_size_max 0.38
_exptl_crystal_size_mid 0.34
_exptl_crystal_size_min 0.31
_refine_diff_density_max 1.493
_refine_diff_density_min -1.129
_refine_diff_density_rms 0.095
_refine_ls_abs_structure_details 'Flack H D (1983), Acta Cryst. A39, 876-881'
_refine_ls_abs_structure_Flack 0.217(4)
_refine_ls_extinction_method none
_refine_ls_goodness_of_fit_ref 1.043
_refine_ls_hydrogen_treatment mixed
_refine_ls_matrix_type full
_refine_ls_number_parameters 1801
_refine_ls_number_reflns 31824
_refine_ls_number_restraints 136
_refine_ls_restrained_S_all 1.052
_refine_ls_R_factor_all 0.0268
_refine_ls_R_factor_gt 0.0256
_refine_ls_shift/su_max 0.002
_refine_ls_shift/su_mean 0.000
_refine_ls_structure_factor_coef Fsqd
_refine_ls_weighting_details 'calc w=1/[\s^2^(Fo^2^)+(0.0367P)^2^+0.0000P] where P=(Fo^2^+2Fc^2^)/3'
_refine_ls_weighting_scheme calc
_refine_ls_wR_factor_gt 0.0662
_refine_ls_wR_factor_ref 0.0668
_reflns_number_gt 30757
_reflns_number_total 31824
_reflns_threshold_expression >2sigma(I)
_cod_data_source_file ic502930p_si_002.cif
_cod_data_source_block jr621n
_cod_depositor_comments 'Adding full bibliography for 4342656--4342666.cif.'
_cod_database_code 4342661

loop_
_symmetry_equiv_pos_as_xyz
'x, y, z'

loop_
_atom_site_label
_atom_site_type_symbol
_atom_site_fract_x
_atom_site_fract_y
_atom_site_fract_z
_atom_site_U_iso_or_equiv
_atom_site_adp_type
_atom_site_occupancy
_atom_site_symmetry_multiplicity
_atom_site_calc_flag
_atom_site_refinement_flags
_atom_site_disorder_assembly
_atom_site_disorder_group
Ho1 Ho 0.617476(14) 0.648015(14) 0.312219(11) 0.02345(5) Uani 1 1 d D D .
Ho2 Ho 0.523187(13) 0.374109(14) 0.264145(11) 0.02239(5) Uani 1 1 d . . .
Ho3 Ho 0.357021(13) 0.471224(13) 0.163386(10) 0.02106(5) Uani 1 1 d . D .
Cr1 Cr 0.72219(5) 0.51117(5) 0.24816(4) 0.02368(15) Uani 1 1 d . . .
Cr2 Cr 0.28538(5) 0.26098(5) 0.17645(4) 0.02324(15) Uani 1 1 d . . .
Cr3 Cr 0.44073(5) 0.70676(5) 0.25423(4) 0.02507(15) Uani 1 1 d . D .
O1 O 0.4774(2) 0.5026(2) 0.27634(17) 0.0213(6) Uani 1 1 d . . .
H1 H 0.4504 0.5105 0.3183 0.026 Uiso 1 1 calc R . .
O2 O 0.6601(2) 0.5250(2) 0.32368(18) 0.0253(7) Uani 1 1 d . . .
H2 H 0.7011 0.5396 0.3762 0.030 Uiso 1 1 calc R . .
O3 O 0.4909(2) 0.6215(2) 0.20301(17) 0.0227(7) Uani 1 1 d . . .
H3 H 0.5121 0.6346 0.1613 0.027 Uiso 1 1 calc R . .
O4 O 0.3919(2) 0.3368(2) 0.15199(18) 0.0239(6) Uani 1 1 d . . .
H4 H 0.3963 0.3037 0.1019 0.029 Uiso 1 1 calc R . .
N1 N 0.7552(3) 0.4908(3) 0.1474(2) 0.0289(8) Uani 1 1 d . B .
C1 C 0.7626(5) 0.5786(5) 0.1355(4) 0.0548(16) Uani 1 1 d . . .
H1A H 0.7545 0.5666 0.0815 0.066 Uiso 1 1 calc R . .
H1B H 0.8279 0.6308 0.1673 0.066 Uiso 1 1 calc R . .
C2 C 0.6894(5) 0.6103(4) 0.1550(3) 0.0431(14) Uani 1 1 d . . .
H2A H 0.7126 0.6796 0.1665 0.052 Uiso 1 1 calc R . .
H2B H 0.6286 0.5755 0.1103 0.052 Uiso 1 1 calc R . .
O9 O 0.6710(2) 0.5938(2) 0.21779(18) 0.0255(7) Uani 1 1 d . . .
C3 C 0.6672(5) 0.4059(5) 0.0864(3) 0.0561(17) Uani 1 1 d . . .
H3A H 0.6234 0.4286 0.0616 0.067 Uiso 1 1 calc R . .
H3B H 0.6867 0.3704 0.0470 0.067 Uiso 1 1 calc R . .
C4 C 0.6151(4) 0.3405(4) 0.1181(3) 0.0356(11) Uani 1 1 d . . .
H4A H 0.5511 0.2928 0.0796 0.043 Uiso 1 1 calc R . .
H4B H 0.6522 0.3058 0.1322 0.043 Uiso 1 1 calc R . .
O10 O 0.6039(2) 0.3962(2) 0.18334(18) 0.0266(7) Uani 1 1 d . . .
C5 C 0.8424(5) 0.4772(7) 0.1481(4) 0.070(2) Uani 1 1 d D . .
H5A H 0.8227 0.4078 0.1341 0.084 Uiso 0.64 1 calc PR A 1
H5B H 0.8577 0.4902 0.1048 0.084 Uiso 0.64 1 calc PR A 1
H5C H 0.8917 0.5200 0.1994 0.084 Uiso 0.36 1 calc PR A 2
H5D H 0.8274 0.4107 0.1428 0.084 Uiso 0.36 1 calc PR A 2
C6A C 0.9286(6) 0.5222(9) 0.2072(5) 0.055(3) Uani 0.64 1 d PD B 1
H6A H 0.9129 0.5199 0.2531 0.066 Uiso 0.64 1 calc PR B 1
H6B H 0.9553 0.5905 0.2150 0.066 Uiso 0.64 1 calc PR B 1
C7A C 1.0089(7) 0.4947(10) 0.2091(5) 0.065(4) Uani 0.64 1 d PD B 1
H7A H 0.9909 0.4346 0.2172 0.078 Uiso 0.64 1 calc PR B 1
H7B H 1.0658 0.5448 0.2540 0.078 Uiso 0.64 1 calc PR B 1
C8A C 1.0395(7) 0.4796(11) 0.1387(6) 0.050(3) Uani 0.64 1 d PD B 1
H8A H 1.0898 0.4568 0.1452 0.075 Uiso 0.64 1 calc PR B 1
H8B H 1.0648 0.5404 0.1330 0.075 Uiso 0.64 1 calc PR B 1
H8C H 0.9836 0.4320 0.0932 0.075 Uiso 0.64 1 calc PR B 1
C6B C 0.8868(16) 0.4923(19) 0.0941(13) 0.084(7) Uiso 0.36 1 d PD B 2
H6C H 0.9080 0.5606 0.1025 0.101 Uiso 0.36 1 calc PR B 2
H6D H 0.8364 0.4541 0.0427 0.101 Uiso 0.36 1 calc PR B 2
C7B C 0.9729(18) 0.469(2) 0.0928(15) 0.111(10) Uiso 0.36 1 d PD B 2
H7C H 0.9495 0.3985 0.0748 0.133 Uiso 0.36 1 calc PR B 2
H7D H 0.9977 0.4880 0.0550 0.133 Uiso 0.36 1 calc PR B 2
C8B C 1.056(2) 0.515(3) 0.1678(18) 0.109(14) Uiso 0.36 1 d PD B 2
H8D H 1.1007 0.4860 0.1634 0.163 Uiso 0.36 1 calc PR B 2
H8E H 1.0312 0.5064 0.2081 0.163 Uiso 0.36 1 calc PR B 2
H8F H 1.0899 0.5841 0.1805 0.163 Uiso 0.36 1 calc PR B 2
N2 N 0.1852(3) 0.2065(3) 0.2252(2) 0.0291(9) Uani 1 1 d . . .
C9 C 0.2424(4) 0.2339(4) 0.3084(3) 0.0391(12) Uani 1 1 d . . .
H9A H 0.2450 0.2950 0.3414 0.047 Uiso 1 1 calc R . .
H9B H 0.2110 0.1836 0.3255 0.047 Uiso 1 1 calc R . .
C10 C 0.3435(3) 0.2446(4) 0.3138(3) 0.0330(11) Uani 1 1 d . . .
H10A H 0.3862 0.2744 0.3680 0.040 Uiso 1 1 calc R . .
H10B H 0.3422 0.1810 0.2897 0.040 Uiso 1 1 calc R . .
O11 O 0.3780(2) 0.3024(2) 0.27639(18) 0.0263(7) Uani 1 1 d . . .
C11 C 0.1274(4) 0.2646(4) 0.2242(3) 0.0349(11) Uani 1 1 d . . .
H11A H 0.0787 0.2384 0.1727 0.042 Uiso 1 1 calc R . .
H11B H 0.0931 0.2607 0.2608 0.042 Uiso 1 1 calc R . .
C12 C 0.1948(4) 0.3680(4) 0.2458(3) 0.0387(12) Uani 1 1 d . . .
H12A H 0.1567 0.4023 0.2328 0.046 Uiso 1 1 calc R . .
H12B H 0.2303 0.3993 0.3015 0.046 Uiso 1 1 calc R . .
O12 O 0.2605(2) 0.3743(2) 0.20783(18) 0.0264(7) Uani 1 1 d . . .
C13 C 0.1240(4) 0.1035(4) 0.1851(3) 0.0359(11) Uani 1 1 d . . .
H13A H 0.1652 0.0698 0.1912 0.043 Uiso 1 1 calc R . .
H13B H 0.0982 0.0888 0.1300 0.043 Uiso 1 1 calc R . .
C14 C 0.0380(4) 0.0615(4) 0.2101(3) 0.0425(13) Uani 1 1 d . . .
H14A H 0.0617 0.0828 0.2662 0.051 Uiso 1 1 calc R . .
H14B H -0.0090 0.0872 0.1967 0.051 Uiso 1 1 calc R . .
C15 C -0.0125(5) -0.0463(4) 0.1736(4) 0.0568(18) Uani 1 1 d . . .
H15A H -0.0294 -0.0674 0.1177 0.068 Uiso 1 1 calc R . .
H15B H -0.0735 -0.0675 0.1837 0.068 Uiso 1 1 calc R . .
C16 C 0.0451(7) -0.0956(6) 0.2004(6) 0.091(3) Uani 1 1 d . . .
H16A H 0.0078 -0.1651 0.1730 0.136 Uiso 1 1 calc R . .
H16B H 0.0593 -0.0781 0.2553 0.136 Uiso 1 1 calc R . .
H16C H 0.1057 -0.0754 0.1905 0.136 Uiso 1 1 calc R . .
N3 N 0.3867(3) 0.7829(3) 0.3266(2) 0.0311(9) Uani 1 1 d . D .
C17 C 0.2928(4) 0.7073(4) 0.3169(3) 0.0415(13) Uani 1 1 d . . .
H17A H 0.2411 0.7001 0.2735 0.050 Uiso 1 1 calc R . .
H17B H 0.2768 0.7270 0.3634 0.050 Uiso 1 1 calc R . .
C18 C 0.2975(4) 0.6110(4) 0.3022(3) 0.0333(11) Uani 1 1 d . . .
H18A H 0.3399 0.6138 0.3490 0.040 Uiso 1 1 calc R . .
H18B H 0.2323 0.5596 0.2874 0.040 Uiso 1 1 calc R . .
O13 O 0.3343(2) 0.5919(2) 0.24338(18) 0.0273(7) Uani 1 1 d . . .
C19 C 0.4613(5) 0.8272(5) 0.4044(3) 0.0528(17) Uani 1 1 d . . .
H19A H 0.5098 0.8903 0.4120 0.063 Uiso 0.62 1 calc PR C 1
H19B H 0.4301 0.8382 0.4428 0.063 Uiso 0.62 1 calc PR C 1
H19C H 0.4841 0.8975 0.4238 0.063 Uiso 0.38 1 calc PR C 2
H19D H 0.4303 0.8051 0.4386 0.063 Uiso 0.38 1 calc PR C 2
C20A C 0.5109(7) 0.7678(7) 0.4172(4) 0.0326(18) Uani 0.62 1 d P D 1
H20A H 0.5753 0.8093 0.4573 0.039 Uiso 0.62 1 calc PR D 1
H20B H 0.4735 0.7218 0.4353 0.039 Uiso 0.62 1 calc PR D 1
C20B C 0.5436(11) 0.8067(12) 0.4094(9) 0.036(3) Uiso 0.38 1 d P D 2
H20C H 0.5673 0.8044 0.4595 0.043 Uiso 0.38 1 calc PR D 2
H20D H 0.5958 0.8591 0.4062 0.043 Uiso 0.38 1 calc PR D 2
O14 O 0.5216(2) 0.7169(2) 0.34968(18) 0.0299(7) Uani 1 1 d . . .
C21 C 0.3729(5) 0.8609(5) 0.3072(4) 0.0509(16) Uani 1 1 d . . .
H21A H 0.3315 0.8332 0.2529 0.061 Uiso 1 1 calc R D .
H21B H 0.4364 0.9085 0.3133 0.061 Uiso 1 1 calc R . .
C22 C 0.3272(5) 0.9130(5) 0.3558(4) 0.0519(16) Uani 1 1 d . D .
H22A H 0.2570 0.8719 0.3373 0.062 Uiso 0.56 1 calc PR E 1
H22B H 0.3547 0.9219 0.4092 0.062 Uiso 0.56 1 calc PR E 1
H22C H 0.2678 0.8647 0.3552 0.062 Uiso 0.44 1 calc PR E 2
H22D H 0.3726 0.9480 0.4092 0.062 Uiso 0.44 1 calc PR E 2
C23A C 0.3424(10) 1.0099(9) 0.3543(8) 0.051(3) Uiso 0.56 1 d P D 1
H23A H 0.4121 1.0540 0.3777 0.061 Uiso 0.56 1 calc PR D 1
H23B H 0.3197 1.0029 0.3008 0.061 Uiso 0.56 1 calc PR D 1
C24A C 0.2875(10) 1.0514(10) 0.3978(8) 0.054(3) Uiso 0.56 1 d P D 1
H24A H 0.2967 1.1133 0.3956 0.081 Uiso 0.56 1 calc PR D 1
H24B H 0.3117 1.0603 0.4511 0.081 Uiso 0.56 1 calc PR D 1
H24C H 0.2187 1.0073 0.3748 0.081 Uiso 0.56 1 calc PR D 1
C23B C 0.3020(13) 0.9832(12) 0.3290(10) 0.051(4) Uiso 0.44 1 d P D 2
H23C H 0.3618 1.0357 0.3344 0.062 Uiso 0.44 1 calc PR D 2
H23D H 0.2607 0.9501 0.2744 0.062 Uiso 0.44 1 calc PR D 2
C24B C 0.2496(16) 1.0243(17) 0.3750(13) 0.077(6) Uiso 0.44 1 d P D 2
H24D H 0.2336 1.0691 0.3568 0.115 Uiso 0.44 1 calc PR D 2
H24E H 0.2911 1.0582 0.4289 0.115 Uiso 0.44 1 calc PR D 2
H24F H 0.1902 0.9723 0.3693 0.115 Uiso 0.44 1 calc PR D 2
O15 O 0.8443(2) 0.6266(2) 0.3167(2) 0.0326(8) Uani 1 1 d . . .
O16 O 0.7873(3) 0.7235(2) 0.37758(19) 0.0328(8) Uani 1 1 d . . .
C25 C 0.8544(4) 0.7034(4) 0.3651(3) 0.0337(11) Uani 1 1 d . D .
C26 C 0.9588(4) 0.7785(4) 0.4150(3) 0.0467(14) Uani 1 1 d D . .
C27A C 0.9802(6) 0.7660(8) 0.4913(5) 0.055(2) Uani 0.68 1 d PD D 1
H27A H 0.9660 0.6988 0.4809 0.082 Uiso 0.68 1 calc PR D 1
H27B H 0.9397 0.7846 0.5184 0.082 Uiso 0.68 1 calc PR D 1
H27C H 1.0484 0.8066 0.5228 0.082 Uiso 0.68 1 calc PR D 1
C28A C 1.0333(6) 0.7484(8) 0.3841(6) 0.070(3) Uani 0.68 1 d PD D 1
H28A H 1.0204 0.6830 0.3794 0.104 Uiso 0.68 1 calc PR D 1
H28B H 1.0991 0.7924 0.4198 0.104 Uiso 0.68 1 calc PR D 1
H28C H 1.0267 0.7510 0.3341 0.104 Uiso 0.68 1 calc PR D 1
C29A C 0.9772(7) 0.8764(6) 0.4250(9) 0.085(5) Uani 0.68 1 d PD D 1
H29A H 1.0447 0.9195 0.4572 0.127 Uiso 0.68 1 calc PR D 1
H29B H 0.9347 0.8954 0.4493 0.127 Uiso 0.68 1 calc PR D 1
H29C H 0.9646 0.8803 0.3751 0.127 Uiso 0.68 1 calc PR D 1
C27B C 1.0150(18) 0.7377(18) 0.4502(13) 0.080(7) Uiso 0.32 1 d PD D 2
H27D H 1.0807 0.7875 0.4810 0.120 Uiso 0.32 1 calc PR D 2
H27E H 1.0172 0.6858 0.4106 0.120 Uiso 0.32 1 calc PR D 2
H27F H 0.9850 0.7125 0.4830 0.120 Uiso 0.32 1 calc PR D 2
C28B C 0.9935(15) 0.8146(14) 0.3563(10) 0.057(5) Uiso 0.32 1 d PD D 2
H28D H 1.0607 0.8630 0.3812 0.086 Uiso 0.32 1 calc PR D 2
H28E H 0.9529 0.8429 0.3370 0.086 Uiso 0.32 1 calc PR D 2
H28F H 0.9886 0.7606 0.3139 0.086 Uiso 0.32 1 calc PR D 2
C29B C 0.9536(18) 0.8659(14) 0.4727(11) 0.061(6) Uiso 0.32 1 d PD D 2
H29D H 1.0191 0.9147 0.5055 0.091 Uiso 0.32 1 calc PR D 2
H29E H 0.9181 0.8443 0.5043 0.091 Uiso 0.32 1 calc PR D 2
H29F H 0.9202 0.8934 0.4445 0.091 Uiso 0.32 1 calc PR D 2
O17 O 0.7786(2) 0.4329(2) 0.2844(2) 0.0305(7) Uani 1 1 d . . .
O18 O 0.6557(2) 0.3443(2) 0.31123(19) 0.0301(7) Uani 1 1 d . . .
C30 C 0.7410(3) 0.3745(3) 0.3134(3) 0.0296(10) Uani 1 1 d . . .
C31 C 0.8089(4) 0.3386(4) 0.3513(4) 0.0398(13) Uani 1 1 d . . .
C32 C 0.7719(4) 0.3007(5) 0.4059(4) 0.0515(16) Uani 1 1 d . . .
H32A H 0.8158 0.2783 0.4298 0.077 Uiso 1 1 calc R . .
H32B H 0.7074 0.2473 0.3780 0.077 Uiso 1 1 calc R . .
H32C H 0.7683 0.3519 0.4454 0.077 Uiso 1 1 calc R . .
C33 C 0.8120(6) 0.2596(6) 0.2859(5) 0.074(2) Uani 1 1 d . . .
H33A H 0.8546 0.2342 0.3072 0.111 Uiso 1 1 calc R . .
H33B H 0.8367 0.2867 0.2518 0.111 Uiso 1 1 calc R . .
H33C H 0.7469 0.2078 0.2571 0.111 Uiso 1 1 calc R . .
C34 C 0.9096(4) 0.4224(5) 0.3966(5) 0.064(2) Uani 1 1 d . . .
H34A H 0.9529 0.3998 0.4210 0.096 Uiso 1 1 calc R . .
H34B H 0.9050 0.4731 0.4357 0.096 Uiso 1 1 calc R . .
H34C H 0.9350 0.4476 0.3619 0.096 Uiso 1 1 calc R . .
O19 O 0.3072(2) 0.1441(2) 0.14054(19) 0.0287(7) Uani 1 1 d . . .
O20 O 0.4694(2) 0.2111(2) 0.1887(2) 0.0313(7) Uani 1 1 d . . .
C35 C 0.3895(4) 0.1415(3) 0.1502(3) 0.0295(10) Uani 1 1 d . F .
C36 C 0.3858(4) 0.0425(4) 0.1110(3) 0.0409(13) Uani 1 1 d D . .
C37A C 0.4655(16) 0.056(2) 0.0771(15) 0.132(9) Uiso 0.50 1 d PD F 1
H37A H 0.4656 -0.0065 0.0525 0.199 Uiso 0.50 1 calc PR F 1
H37B H 0.5281 0.0994 0.1177 0.199 Uiso 0.50 1 calc PR F 1
H37C H 0.4542 0.0825 0.0392 0.199 Uiso 0.50 1 calc PR F 1
C38A C 0.3965(15) 0.0034(14) 0.1760(10) 0.087(5) Uiso 0.50 1 d PD F 1
H38A H 0.3952 -0.0601 0.1552 0.130 Uiso 0.50 1 calc PR F 1
H38B H 0.3430 -0.0012 0.1949 0.130 Uiso 0.50 1 calc PR F 1
H38C H 0.4578 0.0474 0.2179 0.130 Uiso 0.50 1 calc PR F 1
C39A C 0.2918(11) -0.0304(13) 0.0486(10) 0.092(6) Uiso 0.50 1 d PD F 1
H39A H 0.2959 -0.0912 0.0274 0.137 Uiso 0.50 1 calc PR F 1
H39B H 0.2786 -0.0075 0.0083 0.137 Uiso 0.50 1 calc PR F 1
H39C H 0.2397 -0.0399 0.0695 0.137 Uiso 0.50 1 calc PR F 1
C37B C 0.4872(6) 0.0505(7) 0.1104(6) 0.027(2) Uiso 0.50 1 d PD F 2
H37D H 0.4828 -0.0137 0.0856 0.040 Uiso 0.50 1 calc PR F 2
H37E H 0.5329 0.0810 0.1629 0.040 Uiso 0.50 1 calc PR F 2
H37F H 0.5097 0.0891 0.0822 0.040 Uiso 0.50 1 calc PR F 2
C38B C 0.3387(11) -0.0226(12) 0.1475(10) 0.084(5) Uiso 0.50 1 d PD F 2
H38D H 0.2759 -0.0229 0.1458 0.126 Uiso 0.50 1 calc PR F 2
H38E H 0.3803 0.0011 0.2006 0.126 Uiso 0.50 1 calc PR F 2
H38F H 0.3296 -0.0878 0.1194 0.126 Uiso 0.50 1 calc PR F 2
C39B C 0.3182(9) 0.0015(10) 0.0249(6) 0.056(3) Uiso 0.50 1 d PD F 2
H39D H 0.2535 -0.0047 0.0228 0.084 Uiso 0.50 1 calc PR F 2
H39E H 0.3145 -0.0615 -0.0029 0.084 Uiso 0.50 1 calc PR F 2
H39F H 0.3449 0.0453 0.0017 0.084 Uiso 0.50 1 calc PR F 2
O21 O 0.1857(2) 0.2105(2) 0.07478(18) 0.0281(7) Uani 1 1 d . . .
O22 O 0.2268(2) 0.3465(2) 0.05571(18) 0.0281(7) Uani 1 1 d . . .
C40 C 0.1741(3) 0.2611(3) 0.0369(3) 0.0252(9) Uani 1 1 d . . .
C41 C 0.0866(4) 0.2110(4) -0.0378(3) 0.0341(11) Uani 1 1 d . . .
C42 C 0.1204(5) 0.2345(5) -0.1000(3) 0.0576(18) Uani 1 1 d . . .
H42A H 0.1651 0.2067 -0.1101 0.086 Uiso 1 1 calc R . .
H42B H 0.1533 0.3042 -0.0831 0.086 Uiso 1 1 calc R . .
H42C H 0.0645 0.2079 -0.1468 0.086 Uiso 1 1 calc R . .
C43 C 0.0162(4) 0.2542(5) -0.0216(4) 0.0514(16) Uani 1 1 d . . .
H43A H -0.0044 0.2396 0.0189 0.077 Uiso 1 1 calc R . .
H43B H -0.0404 0.2267 -0.0680 0.077 Uiso 1 1 calc R . .
H43C H 0.0484 0.3238 -0.0053 0.077 Uiso 1 1 calc R . .
C44 C 0.0368(4) 0.1024(4) -0.0603(4) 0.0554(17) Uani 1 1 d . . .
H44A H 0.0146 0.0901 -0.0198 0.083 Uiso 1 1 calc R . .
H44B H 0.0827 0.0752 -0.0676 0.083 Uiso 1 1 calc R . .
H44C H -0.0186 0.0728 -0.1078 0.083 Uiso 1 1 calc R . .
O23 O 0.3613(2) 0.7041(2) 0.15897(18) 0.0296(7) Uani 1 1 d . . .
O24 O 0.2975(2) 0.5460(2) 0.08957(18) 0.0288(7) Uani 1 1 d . . .
C45 C 0.3029(3) 0.6269(4) 0.0992(3) 0.0277(10) Uani 1 1 d . D .
C46 C 0.2378(4) 0.6410(4) 0.0370(3) 0.0324(11) Uani 1 1 d . . .
C47 C 0.3026(4) 0.7028(4) 0.0050(3) 0.0376(12) Uani 1 1 d . D .
H47A H 0.2622 0.7127 -0.0346 0.056 Uiso 1 1 calc R . .
H47B H 0.3384 0.6700 -0.0170 0.056 Uiso 1 1 calc R . .
H47C H 0.3481 0.7650 0.0463 0.056 Uiso 1 1 calc R . .
C48 C 0.1841(4) 0.6944(5) 0.0737(4) 0.0459(14) Uani 1 1 d . D .
H48A H 0.1419 0.7034 0.0348 0.069 Uiso 1 1 calc R . .
H48B H 0.2311 0.7571 0.1137 0.069 Uiso 1 1 calc R . .
H48C H 0.1453 0.6568 0.0961 0.069 Uiso 1 1 calc R . .
C49 C 0.1663(4) 0.5440(4) -0.0271(3) 0.0425(13) Uani 1 1 d . D .
H49A H 0.1247 0.5537 -0.0660 0.064 Uiso 1 1 calc R . .
H49B H 0.1266 0.5045 -0.0063 0.064 Uiso 1 1 calc R . .
H49C H 0.2018 0.5116 -0.0502 0.064 Uiso 1 1 calc R . .
O25 O 0.5438(2) 0.8247(2) 0.26043(18) 0.0293(7) Uani 1 1 d . . .
O26 O 0.6702(3) 0.7912(2) 0.29308(19) 0.0330(8) Uani 1 1 d . . .
C50 C 0.6334(4) 0.8430(3) 0.2770(3) 0.0298(10) Uani 1 1 d . D .
C51 C 0.7005(4) 0.9414(4) 0.2794(3) 0.0353(11) Uani 1 1 d . . .
C52 C 0.6505(4) 0.9585(4) 0.2141(4) 0.0450(14) Uani 1 1 d . D .
H52A H 0.6392 0.9086 0.1657 0.068 Uiso 1 1 calc R . .
H52B H 0.6911 1.0214 0.2168 0.068 Uiso 1 1 calc R . .
H52C H 0.5886 0.9568 0.2171 0.068 Uiso 1 1 calc R . .
C53 C 0.7978(4) 0.9415(4) 0.2742(4) 0.0509(15) Uani 1 1 d . D .
H53A H 0.8296 0.9301 0.3169 0.076 Uiso 1 1 calc R . .
H53B H 0.8395 1.0036 0.2764 0.076 Uiso 1 1 calc R . .
H53C H 0.7854 0.8907 0.2259 0.076 Uiso 1 1 calc R . .
C54 C 0.7202(5) 1.0169(4) 0.3563(4) 0.0600(19) Uani 1 1 d . D .
H54A H 0.7528 1.0033 0.3972 0.090 Uiso 1 1 calc R . .
H54B H 0.6590 1.0156 0.3609 0.090 Uiso 1 1 calc R . .
H54C H 0.7614 1.0803 0.3604 0.090 Uiso 1 1 calc R . .
O27 O 0.6371(3) 0.6700(3) 0.44281(19) 0.0323(8) Uani 1 1 d D . .
H271 H 0.671(3) 0.648(4) 0.458(2) 0.048 Uiso 1 1 d D . .
H272 H 0.580(3) 0.637(4) 0.443(2) 0.048 Uiso 1 1 d D . .
O28 O 0.5499(2) 0.4132(3) 0.39775(19) 0.0308(7) Uani 1 1 d D . .
H281 H 0.603(3) 0.448(4) 0.436(3) 0.046 Uiso 1 1 d D . .
H282 H 0.511(3) 0.431(4) 0.418(3) 0.046 Uiso 1 1 d D . .
O29 O 0.4238(3) 0.4483(2) 0.06418(19) 0.0284(7) Uani 1 1 d D . .
H291 H 0.419(4) 0.473(3) 0.031(3) 0.043 Uiso 1 1 d D . .
H292 H 0.407(4) 0.391(2) 0.038(3) 0.043 Uiso 1 1 d D . .
Ho4 Ho 0.366207(14) 0.354912(13) 0.701153(11) 0.02183(5) Uani 1 1 d D . .
Ho5 Ho 0.635588(13) 0.533674(14) 0.829140(11) 0.02241(5) Uani 1 1 d . . .
Ho6 Ho 0.470600(13) 0.622055(13) 0.719827(11) 0.02233(5) Uani 1 1 d . . .
Cr4 Cr 0.56037(6) 0.32835(6) 0.68096(4) 0.02823(16) Uani 1 1 d . . .
Cr5 Cr 0.67423(5) 0.76046(5) 0.86738(4) 0.02701(16) Uani 1 1 d . . .
Cr6 Cr 0.24080(5) 0.47310(5) 0.66334(4) 0.02257(14) Uani 1 1 d . . .
O5 O 0.4765(2) 0.5190(2) 0.78382(18) 0.0241(7) Uani 1 1 d . . .
H5 H 0.4562 0.5385 0.8287 0.029 Uiso 1 1 calc R . .
O6 O 0.5198(2) 0.3682(2) 0.76685(18) 0.0241(7) Uani 1 1 d . . .
H6 H 0.5188 0.3306 0.7991 0.029 Uiso 1 1 calc R . .
O7 O 0.6325(2) 0.6473(2) 0.77340(18) 0.0259(7) Uani 1 1 d . . .
H7 H 0.6724 0.6548 0.7403 0.031 Uiso 1 1 calc R . .
O8 O 0.3539(2) 0.4609(2) 0.64205(17) 0.0218(6) Uani 1 1 d . . .
H8 H 0.3470 0.4378 0.5870 0.026 Uiso 1 1 calc R . .
N4 N 0.5966(3) 0.3150(4) 0.5814(2) 0.0391(11) Uani 1 1 d . . .
C55 C 0.5009(4) 0.2682(4) 0.5192(3) 0.0365(12) Uani 1 1 d . . .
H55A H 0.4699 0.1991 0.5082 0.044 Uiso 1 1 calc R . .
H55B H 0.5095 0.2747 0.4722 0.044 Uiso 1 1 calc R . .
C56 C 0.4362(4) 0.3148(4) 0.5430(3) 0.0309(10) Uani 1 1 d . . .
H56A H 0.4534 0.3755 0.5357 0.037 Uiso 1 1 calc R . .
H56B H 0.3680 0.2716 0.5106 0.037 Uiso 1 1 calc R . .
O30 O 0.4480(2) 0.3336(2) 0.62115(18) 0.0284(7) Uani 1 1 d . . .
C57 C 0.6494(4) 0.4167(4) 0.5910(3) 0.0411(13) Uani 1 1 d . . .
H57A H 0.6027 0.4399 0.5716 0.049 Uiso 1 1 calc R . .
H57B H 0.6933 0.4200 0.5614 0.049 Uiso 1 1 calc R . .
C58 C 0.7070(4) 0.4789(4) 0.6749(3) 0.0385(12) Uani 1 1 d . . .
H58A H 0.7583 0.4603 0.6934 0.046 Uiso 1 1 calc R . .
H58B H 0.7373 0.5472 0.6833 0.046 Uiso 1 1 calc R . .
O31 O 0.6409(2) 0.4639(2) 0.71368(19) 0.0304(7) Uani 1 1 d . . .
C59 C 0.6564(6) 0.2628(6) 0.5642(4) 0.070(2) Uani 1 1 d D H .
H59A H 0.6573 0.2548 0.5124 0.084 Uiso 1 1 calc R . .
H59B H 0.7234 0.3043 0.6002 0.084 Uiso 1 1 calc R . .
C60 C 0.6280(8) 0.1685(7) 0.5676(4) 0.099(4) Uani 1 1 d D . .
H60A H 0.5567 0.1353 0.5439 0.119 Uiso 0.57 1 calc PR G 1
H60B H 0.6434 0.1806 0.6223 0.119 Uiso 0.57 1 calc PR G 1
H60C H 0.5676 0.1187 0.5256 0.119 Uiso 0.43 1 calc PR G 2
H60D H 0.6235 0.1699 0.6174 0.119 Uiso 0.43 1 calc PR G 2
C61A C 0.6641(8) 0.0962(8) 0.5346(6) 0.050(3) Uiso 0.57 1 d PD H 1
H61A H 0.6378 0.0394 0.5464 0.060 Uiso 0.57 1 calc PR H 1
H61B H 0.6445 0.0750 0.4786 0.060 Uiso 0.57 1 calc PR H 1
C62A C 0.7683(10) 0.1449(13) 0.5700(10) 0.095(5) Uiso 0.57 1 d PD H 1
H62A H 0.7963 0.1025 0.5483 0.143 Uiso 0.57 1 calc PR H 1
H62B H 0.7865 0.1620 0.6251 0.143 Uiso 0.57 1 calc PR H 1
H62C H 0.7927 0.2032 0.5607 0.143 Uiso 0.57 1 calc PR H 1
C61B C 0.7264(12) 0.1587(11) 0.5554(11) 0.064(4) Uiso 0.43 1 d PD H 2
H61C H 0.7278 0.1570 0.5048 0.077 Uiso 0.43 1 calc PR H 2
H61D H 0.7853 0.2139 0.5952 0.077 Uiso 0.43 1 calc PR H 2
C62B C 0.7219(13) 0.0706(11) 0.5610(10) 0.063(4) Uiso 0.43 1 d PD H 2
H62D H 0.7786 0.0621 0.5541 0.094 Uiso 0.43 1 calc PR H 2
H62E H 0.6633 0.0166 0.5214 0.094 Uiso 0.43 1 calc PR H 2
H62F H 0.7206 0.0732 0.6113 0.094 Uiso 0.43 1 calc PR H 2
N5 N 0.6941(3) 0.8600(3) 0.9743(2) 0.0308(9) Uani 1 1 d . . .
C63 C 0.7279(6) 0.8207(4) 1.0284(3) 0.063(2) Uani 1 1 d . . .
H63A H 0.7992 0.8474 1.0451 0.075 Uiso 1 1 calc R . .
H63B H 0.7111 0.8432 1.0741 0.075 Uiso 1 1 calc R . .
C64 C 0.6891(5) 0.7178(4) 0.9988(3) 0.0446(14) Uani 1 1 d . . .
H64A H 0.7386 0.6997 1.0216 0.053 Uiso 1 1 calc R . .
H64B H 0.6331 0.6929 1.0143 0.053 Uiso 1 1 calc R . .
O32 O 0.6600(2) 0.6748(2) 0.91967(18) 0.0274(7) Uani 1 1 d . . .
C65 C 0.5972(4) 0.8564(4) 0.9678(3) 0.0417(13) Uani 1 1 d . . .
H65A H 0.5919 0.9085 0.9534 0.050 Uiso 1 1 calc R . .
H65B H 0.5895 0.8674 1.0181 0.050 Uiso 1 1 calc R . .
C66 C 0.5163(4) 0.7607(4) 0.9088(3) 0.0436(13) Uani 1 1 d . . .
H66A H 0.5096 0.7104 0.9289 0.052 Uiso 1 1 calc R . .
H66B H 0.4543 0.7657 0.8971 0.052 Uiso 1 1 calc R . .
O33 O 0.5393(2) 0.7369(2) 0.84319(18) 0.0276(7) Uani 1 1 d . . .
C67 C 0.7650(4) 0.9588(4) 0.9945(3) 0.0371(12) Uani 1 1 d . . .
H67A H 0.7420 0.9802 0.9548 0.045 Uiso 1 1 calc R . .
H67B H 0.8268 0.9572 0.9926 0.045 Uiso 1 1 calc R . .
C68 C 0.7851(4) 1.0337(4) 1.0721(3) 0.0432(13) Uani 1 1 d . . .
H68A H 0.7230 1.0307 1.0773 0.052 Uiso 1 1 calc R . .
H68B H 0.8172 1.0184 1.1126 0.052 Uiso 1 1 calc R . .
C69 C 0.8484(5) 1.1349(4) 1.0833(4) 0.0534(16) Uani 1 1 d . . .
H69A H 0.8763 1.1768 1.1384 0.064 Uiso 1 1 calc R . .
H69B H 0.9024 1.1344 1.0653 0.064 Uiso 1 1 calc R . .
C70 C 0.7945(7) 1.1760(6) 1.0416(5) 0.078(2) Uani 1 1 d . . .
H70A H 0.8385 1.2409 1.0506 0.117 Uiso 1 1 calc R . .
H70B H 0.7419 1.1784 1.0601 0.117 Uiso 1 1 calc R . .
H70C H 0.7677 1.1356 0.9869 0.117 Uiso 1 1 calc R . .
N6 N 0.1382(3) 0.4949(3) 0.7102(2) 0.0317(9) Uani 1 1 d . . .
C71 C 0.1913(4) 0.5907(4) 0.7754(3) 0.0392(12) Uani 1 1 d . . .
H71A H 0.2112 0.5825 0.8235 0.047 Uiso 1 1 calc R . .
H71B H 0.1482 0.6230 0.7795 0.047 Uiso 1 1 calc R . .
C72 C 0.2787(5) 0.6514(4) 0.7641(4) 0.0517(16) Uani 1 1 d . . .
H72A H 0.2587 0.6722 0.7231 0.062 Uiso 1 1 calc R . .
H72B H 0.3203 0.7093 0.8116 0.062 Uiso 1 1 calc R . .
O34 O 0.3296(2) 0.5987(2) 0.74443(18) 0.0259(7) Uani 1 1 d . . .
C73 C 0.1051(4) 0.4132(4) 0.7337(3) 0.0403(13) Uani 1 1 d . . .
H73A H 0.0609 0.3533 0.6883 0.048 Uiso 1 1 calc R . .
H73B H 0.0699 0.4254 0.7688 0.048 Uiso 1 1 calc R . .
C74 C 0.1935(4) 0.4031(4) 0.7733(3) 0.0368(12) Uani 1 1 d . . .
H74A H 0.2294 0.4560 0.8246 0.044 Uiso 1 1 calc R . .
H74B H 0.1729 0.3417 0.7795 0.044 Uiso 1 1 calc R . .
O35 O 0.2538(2) 0.4058(2) 0.72900(17) 0.0257(7) Uani 1 1 d . . .
C75 C 0.0573(3) 0.4923(4) 0.6525(3) 0.0343(11) Uani 1 1 d . . .
H75A H 0.0332 0.4328 0.6063 0.041 Uiso 1 1 calc R . .
H75B H 0.0839 0.5468 0.6382 0.041 Uiso 1 1 calc R . .
C76 C -0.0279(4) 0.4962(5) 0.6746(3) 0.0407(13) Uani 1 1 d . . .
H76A H -0.0058 0.5359 0.7298 0.049 Uiso 1 1 calc R . .
H76B H -0.0742 0.4309 0.6643 0.049 Uiso 1 1 calc R . .
C77 C -0.0779(4) 0.5392(5) 0.6287(3) 0.0430(14) Uani 1 1 d . . .
H77A H -0.0848 0.5094 0.5747 0.052 Uiso 1 1 calc R . .
H77B H -0.1435 0.5229 0.6310 0.052 Uiso 1 1 calc R . .
C78 C -0.0257(4) 0.6449(5) 0.6560(3) 0.0475(14) Uani 1 1 d . . .
H78A H -0.0614 0.6672 0.6240 0.071 Uiso 1 1 calc R . .
H78B H 0.0389 0.6618 0.6529 0.071 Uiso 1 1 calc R . .
H78C H -0.0202 0.6754 0.7090 0.071 Uiso 1 1 calc R . .
O36 O 0.4813(3) 0.1915(2) 0.6530(2) 0.0380(9) Uani 1 1 d . . .
O37 O 0.3475(3) 0.1956(2) 0.6750(2) 0.0340(8) Uani 1 1 d . . .
C79 C 0.3969(4) 0.1534(4) 0.6560(3) 0.0383(13) Uani 1 1 d . I .
C80 C 0.3575(5) 0.0443(4) 0.6359(3) 0.0560(18) Uani 1 1 d D . .
C81A C 0.4191(7) 0.0039(7) 0.5970(5) 0.063(2) Uiso 0.78 1 d PD I 1
H81A H 0.4081 0.0061 0.5466 0.095 Uiso 0.78 1 calc PR I 1
H81B H 0.4006 -0.0625 0.5914 0.095 Uiso 0.78 1 calc PR I 1
H81C H 0.4876 0.0427 0.6284 0.095 Uiso 0.78 1 calc PR I 1
C82A C 0.3778(7) 0.0331(7) 0.7088(5) 0.062(2) Uiso 0.78 1 d PD I 1
H82A H 0.4475 0.0671 0.7374 0.093 Uiso 0.78 1 calc PR I 1
H82B H 0.3557 -0.0350 0.6987 0.093 Uiso 0.78 1 calc PR I 1
H82C H 0.3440 0.0599 0.7388 0.093 Uiso 0.78 1 calc PR I 1
C83A C 0.2580(7) -0.0037(8) 0.5805(6) 0.077(3) Uiso 0.78 1 d PD I 1
H83A H 0.2579 0.0094 0.5349 0.116 Uiso 0.78 1 calc PR I 1
H83B H 0.2172 0.0206 0.6035 0.116 Uiso 0.78 1 calc PR I 1
H83C H 0.2328 -0.0729 0.5665 0.116 Uiso 0.78 1 calc PR I 1
C81B C 0.4280(19) 0.020(2) 0.6793(16) 0.061(8) Uiso 0.22 1 d PD I 2
H81D H 0.4619 0.0696 0.7313 0.092 Uiso 0.22 1 calc PR I 2
H81E H 0.4748 0.0161 0.6541 0.092 Uiso 0.22 1 calc PR I 2
H81F H 0.3939 -0.0420 0.6812 0.092 Uiso 0.22 1 calc PR I 2
C82B C 0.2651(18) 0.009(4) 0.652(2) 0.14(2) Uiso 0.22 1 d PD I 2
H82D H 0.2780 0.0404 0.7062 0.216 Uiso 0.22 1 calc PR I 2
H82E H 0.2395 -0.0606 0.6364 0.216 Uiso 0.22 1 calc PR I 2
H82F H 0.2179 0.0239 0.6225 0.216 Uiso 0.22 1 calc PR I 2
C83B C 0.333(3) -0.010(3) 0.5521(10) 0.090(12) Uiso 0.22 1 d PD I 2
H83D H 0.2853 0.0043 0.5227 0.135 Uiso 0.22 1 calc PR I 2
H83E H 0.3069 -0.0785 0.5398 0.135 Uiso 0.22 1 calc PR I 2
H83F H 0.3917 0.0103 0.5394 0.135 Uiso 0.22 1 calc PR I 2
O38 O 0.6720(3) 0.3180(3) 0.7418(2) 0.0362(8) Uani 1 1 d . . .
O39 O 0.7209(2) 0.4448(3) 0.85222(19) 0.0320(8) Uani 1 1 d . . .
C84 C 0.7264(3) 0.3722(4) 0.8113(3) 0.0299(10) Uani 1 1 d . J .
C85 C 0.8031(4) 0.3436(4) 0.8458(3) 0.0382(12) Uani 1 1 d D . .
C86A C 0.8514(9) 0.4047(9) 0.9325(5) 0.058(3) Uani 0.60 1 d PD J 1
H86A H 0.8822 0.4726 0.9417 0.087 Uiso 0.60 1 calc PR J 1
H86B H 0.9001 0.3859 0.9542 0.087 Uiso 0.60 1 calc PR J 1
H86C H 0.8023 0.3944 0.9565 0.087 Uiso 0.60 1 calc PR J 1
C87A C 0.8830(7) 0.3676(10) 0.8141(7) 0.059(3) Uani 0.60 1 d PD J 1
H87A H 0.9111 0.4364 0.8257 0.088 Uiso 0.60 1 calc PR J 1
H87B H 0.8569 0.3312 0.7587 0.088 Uiso 0.60 1 calc PR J 1
H87C H 0.9329 0.3510 0.8373 0.088 Uiso 0.60 1 calc PR J 1
C88A C 0.7545(9) 0.2379(7) 0.8296(8) 0.062(3) Uani 0.60 1 d PD J 1
H88A H 0.7027 0.2264 0.8507 0.094 Uiso 0.60 1 calc PR J 1
H88B H 0.8020 0.2189 0.8531 0.094 Uiso 0.60 1 calc PR J 1
H88C H 0.7274 0.2003 0.7743 0.094 Uiso 0.60 1 calc PR J 1
C86B C 0.8972(9) 0.4289(10) 0.8935(13) 0.066(5) Uani 0.40 1 d PD J 2
H86D H 0.9445 0.4083 0.9149 0.098 Uiso 0.40 1 calc PR J 2
H86E H 0.8885 0.4729 0.9350 0.098 Uiso 0.40 1 calc PR J 2
H86F H 0.9205 0.4616 0.8619 0.098 Uiso 0.40 1 calc PR J 2
C87B C 0.8182(14) 0.2757(14) 0.7793(8) 0.064(5) Uani 0.40 1 d PD J 2
H87D H 0.7575 0.2180 0.7487 0.095 Uiso 0.40 1 calc PR J 2
H87E H 0.8679 0.2574 0.8003 0.095 Uiso 0.40 1 calc PR J 2
H87F H 0.8387 0.3088 0.7472 0.095 Uiso 0.40 1 calc PR J 2
C88B C 0.7599(12) 0.2806(15) 0.8853(13) 0.059(5) Uani 0.40 1 d PD J 2
H88D H 0.6984 0.2272 0.8492 0.088 Uiso 0.40 1 calc PR J 2
H88E H 0.7490 0.3188 0.9288 0.088 Uiso 0.40 1 calc PR J 2
H88F H 0.8046 0.2555 0.9035 0.088 Uiso 0.40 1 calc PR J 2
O40 O 0.8135(2) 0.7892(2) 0.89269(19) 0.0297(7) Uani 1 1 d . K .
O41 O 0.7985(2) 0.6381(3) 0.8592(2) 0.0322(8) Uani 1 1 d . K .
C89 C 0.8470(4) 0.7260(4) 0.8854(3) 0.0360(12) Uani 1 1 d DU . .
C90A C 0.9566(8) 0.7727(8) 0.8975(7) 0.045(3) Uani 0.50 1 d PDU K 1
C91A C 1.0076(11) 0.8369(12) 0.9814(8) 0.064(4) Uiso 0.50 1 d PD K 1
H91A H 0.9845 0.8864 0.9947 0.096 Uiso 0.50 1 calc PR K 1
H91B H 1.0773 0.8673 0.9924 0.096 Uiso 0.50 1 calc PR K 1
H91C H 0.9941 0.7986 1.0115 0.096 Uiso 0.50 1 calc PR K 1
C92A C 0.9751(12) 0.8269(12) 0.8480(9) 0.073(4) Uiso 0.50 1 d PD K 1
H92A H 0.9499 0.8751 0.8584 0.109 Uiso 0.50 1 calc PR K 1
H92B H 0.9428 0.7824 0.7942 0.109 Uiso 0.50 1 calc PR K 1
H92C H 1.0447 0.8587 0.8590 0.109 Uiso 0.50 1 calc PR K 1
C93 C 0.9928(4) 0.6985(5) 0.8808(4) 0.0564(17) Uani 1 1 d DU . .
H93A H 0.9605 0.6550 0.8267 0.085 Uiso 0.50 1 calc PR K 1
H93B H 0.9792 0.6622 0.9122 0.085 Uiso 0.50 1 calc PR K 1
H93C H 1.0626 0.7293 0.8922 0.085 Uiso 0.50 1 calc PR K 1
H93D H 0.9618 0.6876 0.8279 0.085 Uiso 0.50 1 calc PR K 2
H93E H 0.9772 0.6368 0.8850 0.085 Uiso 0.50 1 calc PR K 2
H93F H 1.0629 0.7336 0.8960 0.085 Uiso 0.50 1 calc PR K 2
C90B C 0.9555(7) 0.7580(7) 0.9335(6) 0.036(2) Uani 0.50 1 d PDU K 2
C91B C 1.0107(8) 0.8686(7) 0.9617(7) 0.039(2) Uiso 0.50 1 d PD K 2
H91D H 0.9811 0.8999 0.9934 0.058 Uiso 0.50 1 calc PR K 2
H91E H 1.0075 0.8858 0.9177 0.058 Uiso 0.50 1 calc PR K 2
H91F H 1.0783 0.8897 0.9918 0.058 Uiso 0.50 1 calc PR K 2
C92B C 0.9582(10) 0.7336(9) 1.0054(7) 0.046(3) Uiso 0.50 1 d PD K 2
H92D H 0.9357 0.7727 1.0387 0.070 Uiso 0.50 1 calc PR K 2
H92E H 1.0245 0.7473 1.0332 0.070 Uiso 0.50 1 calc PR K 2
H92F H 0.9161 0.6656 0.9891 0.070 Uiso 0.50 1 calc PR K 2
O42 O 0.6983(3) 0.8534(3) 0.8191(2) 0.0383(9) Uani 1 1 d . . .
O43 O 0.5631(2) 0.7673(2) 0.71494(19) 0.0331(8) Uani 1 1 d . . .
C94 C 0.6393(4) 0.8413(3) 0.7564(3) 0.0315(11) Uani 1 1 d . . .
C95 C 0.6626(4) 0.9265(4) 0.7329(3) 0.0458(14) Uani 1 1 d . . .
C96 C 0.6271(7) 0.8908(6) 0.6468(4) 0.093(3) Uani 1 1 d . . .
H96A H 0.5577 0.8487 0.6260 0.140 Uiso 1 1 calc R . .
H96B H 0.6615 0.8550 0.6264 0.140 Uiso 1 1 calc R . .
H96C H 0.6389 0.9454 0.6323 0.140 Uiso 1 1 calc R . .
C97 C 0.6059(6) 0.9802(5) 0.7652(6) 0.085(3) Uani 1 1 d . . .
H97A H 0.6291 1.0034 0.8209 0.127 Uiso 1 1 calc R . .
H97B H 0.5370 0.9365 0.7443 0.127 Uiso 1 1 calc R . .
H97C H 0.6157 1.0348 0.7507 0.127 Uiso 1 1 calc R . .
C98 C 0.7704(4) 0.9932(4) 0.7679(4) 0.0496(15) Uani 1 1 d . . .
H98A H 0.7904 1.0186 0.8236 0.074 Uiso 1 1 calc R . .
H98B H 0.7833 1.0463 0.7515 0.074 Uiso 1 1 calc R . .
H98C H 0.8066 0.9575 0.7511 0.074 Uiso 1 1 calc R . .
O44 O 0.2187(2) 0.5329(2) 0.58945(18) 0.0262(7) Uani 1 1 d . . .
O45 O 0.3705(2) 0.6396(2) 0.62229(18) 0.0289(7) Uani 1 1 d . . .
C99 C 0.2826(3) 0.6046(3) 0.5858(3) 0.0254(9) Uani 1 1 d . . .
C100 C 0.2454(4) 0.6474(4) 0.5327(3) 0.0325(11) Uani 1 1 d . . .
C101 C 0.1919(4) 0.5706(4) 0.4521(3) 0.0443(14) Uani 1 1 d . . .
H10C H 0.1679 0.5980 0.4183 0.067 Uiso 1 1 calc R . .
H10D H 0.1374 0.5178 0.4517 0.067 Uiso 1 1 calc R . .
H10E H 0.2358 0.5464 0.4344 0.067 Uiso 1 1 calc R . .
C102 C 0.3282(4) 0.7295(4) 0.5330(3) 0.0420(13) Uani 1 1 d . . .
H10F H 0.3030 0.7561 0.4990 0.063 Uiso 1 1 calc R . .
H10G H 0.3727 0.7063 0.5154 0.063 Uiso 1 1 calc R . .
H10H H 0.3624 0.7794 0.5849 0.063 Uiso 1 1 calc R . .
C103 C 0.1765(6) 0.6843(6) 0.5614(4) 0.067(2) Uani 1 1 d . . .
H10I H 0.1518 0.7119 0.5281 0.101 Uiso 1 1 calc R . .
H10J H 0.2112 0.7335 0.6135 0.101 Uiso 1 1 calc R . .
H10K H 0.1225 0.6310 0.5609 0.101 Uiso 1 1 calc R . .
O46 O 0.1468(2) 0.3499(2) 0.57669(18) 0.0266(7) Uani 1 1 d . . .
O47 O 0.2249(2) 0.2589(2) 0.58976(19) 0.0299(7) Uani 1 1 d . . .
C104 C 0.1567(3) 0.2726(3) 0.5567(3) 0.0266(10) Uani 1 1 d . . .
C105 C 0.0746(3) 0.1880(3) 0.4858(3) 0.0311(10) Uani 1 1 d . . .
C106 C 0.1119(5) 0.1187(4) 0.4482(4) 0.0537(16) Uani 1 1 d . . .
H10L H 0.1626 0.1513 0.4312 0.081 Uiso 1 1 calc R . .
H10M H 0.0589 0.0640 0.4042 0.081 Uiso 1 1 calc R . .
H10N H 0.1384 0.0960 0.4849 0.081 Uiso 1 1 calc R . .
C107 C -0.0044(5) 0.1384(6) 0.5138(4) 0.071(2) Uani 1 1 d . . .
H10O H -0.0275 0.1841 0.5384 0.107 Uiso 1 1 calc R . .
H10P H 0.0222 0.1158 0.5505 0.107 Uiso 1 1 calc R . .
H10Q H -0.0582 0.0838 0.4703 0.107 Uiso 1 1 calc R . .
C108 C 0.0342(4) 0.2246(4) 0.4286(3) 0.0519(16) Uani 1 1 d . . .
H10R H 0.0096 0.2690 0.4528 0.078 Uiso 1 1 calc R . .
H10S H -0.0183 0.1703 0.3840 0.078 Uiso 1 1 calc R . .
H10T H 0.0856 0.2579 0.4124 0.078 Uiso 1 1 calc R . .
O48 O 0.3455(2) 0.3265(2) 0.81177(19) 0.0298(7) Uani 1 1 d D . .
H481 H 0.370(4) 0.295(3) 0.821(2) 0.045 Uiso 1 1 d D . .
H482 H 0.363(4) 0.377(3) 0.8476(18) 0.045 Uiso 1 1 d D . .
O49 O 0.6022(2) 0.4978(2) 0.93325(19) 0.0289(7) Uani 1 1 d D . .
H491 H 0.575(4) 0.436(2) 0.922(3) 0.043 Uiso 1 1 d D . .
H492 H 0.552(3) 0.510(4) 0.938(3) 0.043 Uiso 1 1 d D . .
O50 O 0.5236(2) 0.5766(3) 0.61433(19) 0.0303(8) Uani 1 1 d D . .
H501 H 0.578(2) 0.581(4) 0.615(3) 0.045 Uiso 1 1 d D . .
H502 H 0.485(3) 0.542(4) 0.572(2) 0.045 Uiso 1 1 d D . .
Cl1 Cl 0.75737(9) 0.56926(10) 0.49578(8) 0.0420(3) Uani 1 1 d . . .
Cl2 Cl 0.43329(9) 0.53391(10) 0.44072(7) 0.0349(3) Uani 1 1 d . . .
Cl3 Cl 0.50919(11) 0.27762(10) 0.88936(8) 0.0425(3) Uani 1 1 d . . .
Cl4 Cl 0.41873(8) 0.53196(8) 0.94012(6) 0.0284(2) Uani 1 1 d . . .
O61 O 0.2746(3) 0.3958(3) 0.48172(19) 0.0337(8) Uani 1 1 d . . .
O62 O 0.5291(3) 0.7089(3) 0.1005(2) 0.0336(8) Uani 1 1 d . . .
O63 O 0.3815(3) 0.2530(3) 0.9924(2) 0.0471(10) Uani 1 1 d . . .
N201 N 0.2421(6) 1.0666(7) 0.8722(5) 0.102(3) Uiso 1 1 d D . .
C201 C 0.1985(9) 0.9861(9) 0.8304(7) 0.118(4) Uiso 1 1 d D . .
C202 C 0.1618(14) 0.8841(12) 0.7745(11) 0.194(7) Uiso 1 1 d D . .
N211 N 0.3795(11) 0.8989(11) 0.8518(9) 0.201(6) Uiso 1 1 d D . .
C211 C 0.4414(8) 0.9697(8) 0.8787(6) 0.095(3) Uiso 1 1 d D . .
C212 C 0.5045(8) 1.0743(7) 0.9112(6) 0.099(3) Uiso 1 1 d D . .
O64A O 0.7287(8) 0.7019(9) 0.6643(7) 0.062(3) Uiso 0.50 1 d PU L 1
N221 N 0.9319(17) 0.9016(18) 0.6669(13) 0.145(8) Uiso 0.50 1 d PD M 1
C221 C 0.8755(16) 0.9000(17) 0.6147(12) 0.105(7) Uiso 0.50 1 d PD M 1
C222 C 0.8173(13) 0.9080(13) 0.5439(10) 0.084(5) Uiso 0.50 1 d PD M 1
N231 N 0.9699(10) 0.1546(11) 0.6909(9) 0.086(4) Uiso 0.50 1 d PD N 1
C231 C 1.0361(11) 0.1383(13) 0.6973(10) 0.079(5) Uiso 0.50 1 d PD N 1
C232 C 1.1266(8) 0.1320(8) 0.7065(7) 0.042(3) Uiso 0.50 1 d PD N 1
O64B O 0.7223(7) 0.6686(7) 0.6475(6) 0.044(2) Uiso 0.50 1 d PU O 2
O65B O 0.8862(7) 0.8266(7) 0.7683(6) 0.065(3) Uiso 0.50 1 d P P 2
O66B O 0.839(2) 0.809(2) 0.6183(16) 0.205(10) Uiso 0.50 1 d P Q 2

loop_
_atom_site_aniso_label
_atom_site_aniso_U_11
_atom_site_aniso_U_22
_atom_site_aniso_U_33
_atom_site_aniso_U_23
_atom_site_aniso_U_13
_atom_site_aniso_U_12
Ho1 0.02556(11) 0.02091(10) 0.02043(10) 0.00809(8) 0.00360(8) 0.00912(9)
Ho2 0.01942(10) 0.02201(10) 0.02515(11) 0.01176(8) 0.00419(8) 0.00857(9)
Ho3 0.02156(10) 0.02266(10) 0.02021(10) 0.01018(8) 0.00560(8) 0.01070(9)
Cr1 0.0193(3) 0.0245(4) 0.0242(4) 0.0103(3) 0.0038(3) 0.0079(3)
Cr2 0.0200(3) 0.0261(4) 0.0233(4) 0.0132(3) 0.0054(3) 0.0082(3)
Cr3 0.0319(4) 0.0256(4) 0.0204(4) 0.0094(3) 0.0078(3) 0.0160(3)
O1 0.0214(15) 0.0253(16) 0.0207(16) 0.0094(13) 0.0096(13) 0.0127(13)
O2 0.0239(16) 0.0265(16) 0.0231(16) 0.0102(13) 0.0043(13) 0.0106(14)
O3 0.0276(17) 0.0218(15) 0.0195(15) 0.0076(12) 0.0068(13) 0.0129(14)
O4 0.0232(15) 0.0239(16) 0.0234(16) 0.0132(13) 0.0052(13) 0.0079(13)
N1 0.0220(19) 0.035(2) 0.027(2) 0.0126(17) 0.0058(16) 0.0108(17)
C1 0.074(4) 0.066(4) 0.057(4) 0.040(3) 0.039(4) 0.044(4)
C2 0.067(4) 0.047(3) 0.045(3) 0.035(3) 0.037(3) 0.035(3)
O9 0.0284(17) 0.0243(16) 0.0263(17) 0.0142(13) 0.0095(14) 0.0107(14)
C3 0.050(4) 0.057(4) 0.036(3) 0.006(3) 0.013(3) 0.007(3)
C4 0.034(3) 0.036(3) 0.035(3) 0.011(2) 0.013(2) 0.015(2)
O10 0.0237(16) 0.0265(16) 0.0272(17) 0.0077(13) 0.0063(13) 0.0124(14)
C5 0.052(4) 0.138(7) 0.065(5) 0.061(5) 0.040(4) 0.062(5)
C6A 0.022(4) 0.109(9) 0.022(4) 0.009(5) 0.007(3) 0.032(5)
C7A 0.038(5) 0.148(12) 0.037(5) 0.046(7) 0.020(4) 0.061(7)
C8A 0.032(5) 0.098(9) 0.036(6) 0.028(6) 0.018(4) 0.040(6)
N2 0.0230(19) 0.032(2) 0.025(2) 0.0135(17) 0.0040(16) 0.0055(17)
C9 0.032(3) 0.047(3) 0.027(3) 0.018(2) 0.003(2) 0.007(2)
C10 0.028(2) 0.035(3) 0.028(3) 0.016(2) 0.003(2) 0.006(2)
O11 0.0241(16) 0.0287(17) 0.0240(16) 0.0146(14) 0.0050(13) 0.0078(14)
C11 0.027(2) 0.040(3) 0.035(3) 0.015(2) 0.012(2) 0.011(2)
C12 0.039(3) 0.038(3) 0.051(3) 0.021(3) 0.026(3) 0.020(2)
O12 0.0258(16) 0.0325(17) 0.0222(16) 0.0112(14) 0.0081(13) 0.0141(14)
C13 0.035(3) 0.033(3) 0.036(3) 0.017(2) 0.014(2) 0.006(2)
C14 0.033(3) 0.046(3) 0.040(3) 0.021(3) 0.014(2) 0.004(2)
C15 0.050(4) 0.045(4) 0.048(4) 0.010(3) 0.020(3) -0.004(3)
C16 0.093(7) 0.061(5) 0.114(8) 0.045(5) 0.035(6) 0.021(5)
N3 0.043(2) 0.034(2) 0.020(2) 0.0095(17) 0.0081(18) 0.023(2)
C17 0.041(3) 0.049(3) 0.041(3) 0.016(3) 0.019(3) 0.027(3)
C18 0.031(3) 0.040(3) 0.035(3) 0.015(2) 0.016(2) 0.018(2)
O13 0.0313(17) 0.0287(17) 0.0253(17) 0.0111(14) 0.0109(14) 0.0159(15)
C19 0.058(4) 0.060(4) 0.030(3) -0.001(3) 0.002(3) 0.038(3)
C20A 0.041(5) 0.035(5) 0.020(4) 0.010(3) 0.007(3) 0.018(4)
O14 0.0376(19) 0.0329(18) 0.0230(16) 0.0130(14) 0.0097(14) 0.0184(16)
C21 0.077(5) 0.051(4) 0.049(4) 0.026(3) 0.030(3) 0.046(4)
C22 0.071(4) 0.057(4) 0.050(4) 0.024(3) 0.027(3) 0.047(4)
O15 0.0233(17) 0.0314(18) 0.039(2) 0.0157(16) 0.0062(15) 0.0088(15)
O16 0.037(2) 0.0248(17) 0.0272(18) 0.0103(14) 0.0019(15) 0.0087(15)
C25 0.032(3) 0.031(3) 0.031(3) 0.015(2) 0.005(2) 0.008(2)
C26 0.033(3) 0.038(3) 0.045(3) 0.013(3) 0.000(3) 0.001(2)
C27A 0.034(4) 0.074(7) 0.048(5) 0.032(5) -0.005(4) 0.021(5)
C28A 0.029(5) 0.066(7) 0.061(7) -0.007(5) 0.002(4) -0.002(5)
C29A 0.033(5) 0.038(5) 0.134(12) 0.024(6) -0.024(6) 0.003(4)
O17 0.0237(16) 0.0316(18) 0.0374(19) 0.0162(15) 0.0055(15) 0.0147(15)
O18 0.0264(17) 0.0278(17) 0.0363(19) 0.0155(15) 0.0053(15) 0.0132(14)
C30 0.024(2) 0.029(2) 0.032(3) 0.013(2) 0.004(2) 0.011(2)
C31 0.030(3) 0.037(3) 0.058(4) 0.026(3) 0.010(3) 0.017(2)
C32 0.035(3) 0.069(4) 0.073(4) 0.052(4) 0.016(3) 0.029(3)
C33 0.095(6) 0.078(5) 0.082(5) 0.037(4) 0.032(5) 0.071(5)
C34 0.034(3) 0.068(5) 0.089(5) 0.050(4) -0.002(3) 0.019(3)
O19 0.0278(17) 0.0265(17) 0.0315(18) 0.0152(14) 0.0055(14) 0.0114(15)
O20 0.0255(17) 0.0272(17) 0.041(2) 0.0142(15) 0.0084(15) 0.0131(15)
C35 0.035(3) 0.028(2) 0.031(3) 0.016(2) 0.014(2) 0.015(2)
C36 0.042(3) 0.026(3) 0.061(4) 0.019(2) 0.026(3) 0.014(2)
O21 0.0224(16) 0.0283(17) 0.0279(17) 0.0120(14) 0.0046(14) 0.0064(14)
O22 0.0265(16) 0.0278(17) 0.0261(17) 0.0139(14) 0.0031(14) 0.0086(14)
C40 0.020(2) 0.031(2) 0.022(2) 0.0117(19) 0.0049(18) 0.0085(19)
C41 0.027(2) 0.039(3) 0.028(3) 0.015(2) 0.001(2) 0.010(2)
C42 0.045(4) 0.072(5) 0.031(3) 0.018(3) 0.000(3) 0.008(3)
C43 0.027(3) 0.058(4) 0.066(4) 0.030(3) 0.001(3) 0.019(3)
C44 0.041(3) 0.042(3) 0.049(4) 0.008(3) -0.014(3) 0.006(3)
O23 0.0356(18) 0.0300(17) 0.0269(17) 0.0143(14) 0.0079(15) 0.0175(15)
O24 0.0340(18) 0.0298(17) 0.0280(17) 0.0135(14) 0.0114(14) 0.0180(15)
C45 0.031(2) 0.036(3) 0.029(2) 0.019(2) 0.015(2) 0.022(2)
C46 0.037(3) 0.039(3) 0.026(2) 0.014(2) 0.007(2) 0.025(2)
C47 0.049(3) 0.041(3) 0.032(3) 0.021(2) 0.010(2) 0.026(3)
C48 0.042(3) 0.062(4) 0.050(3) 0.028(3) 0.017(3) 0.035(3)
C49 0.041(3) 0.039(3) 0.033(3) 0.013(2) -0.008(2) 0.015(3)
O25 0.0363(19) 0.0225(16) 0.0253(17) 0.0074(13) 0.0061(14) 0.0132(15)
O26 0.0335(19) 0.0296(18) 0.0293(18) 0.0108(15) 0.0045(15) 0.0111(15)
C50 0.037(3) 0.026(2) 0.020(2) 0.0083(19) 0.004(2) 0.011(2)
C51 0.037(3) 0.028(2) 0.036(3) 0.013(2) 0.009(2) 0.010(2)
C52 0.045(3) 0.036(3) 0.051(3) 0.025(3) 0.012(3) 0.010(3)
C53 0.043(3) 0.037(3) 0.072(4) 0.027(3) 0.019(3) 0.011(3)
C54 0.069(5) 0.028(3) 0.046(4) -0.002(3) 0.018(3) -0.004(3)
O27 0.0346(19) 0.038(2) 0.0259(17) 0.0121(15) 0.0064(15) 0.0211(17)
O28 0.0245(17) 0.038(2) 0.0255(17) 0.0144(15) 0.0027(14) 0.0113(16)
O29 0.0338(18) 0.0282(17) 0.0288(18) 0.0154(15) 0.0129(15) 0.0152(16)
Ho4 0.02234(10) 0.01952(10) 0.02032(10) 0.00790(8) 0.00145(8) 0.00915(8)
Ho5 0.02033(10) 0.02563(11) 0.02080(10) 0.01057(8) 0.00306(8) 0.01090(9)
Ho6 0.02138(10) 0.02060(10) 0.02163(10) 0.00955(8) 0.00100(8) 0.00842(8)
Cr4 0.0340(4) 0.0339(4) 0.0201(4) 0.0086(3) 0.0049(3) 0.0232(4)
Cr5 0.0249(4) 0.0239(4) 0.0258(4) 0.0117(3) 0.0002(3) 0.0071(3)
Cr6 0.0210(3) 0.0257(4) 0.0192(3) 0.0085(3) 0.0028(3) 0.0112(3)
O5 0.0236(16) 0.0232(16) 0.0213(16) 0.0080(13) 0.0031(13) 0.0089(13)
O6 0.0283(17) 0.0252(16) 0.0214(16) 0.0112(13) 0.0063(13) 0.0145(14)
O7 0.0235(16) 0.0261(16) 0.0237(16) 0.0100(13) 0.0062(13) 0.0072(13)
O8 0.0245(16) 0.0211(15) 0.0192(15) 0.0077(12) 0.0063(13) 0.0106(13)
N4 0.041(2) 0.061(3) 0.026(2) 0.015(2) 0.0125(19) 0.036(2)
C55 0.042(3) 0.045(3) 0.021(2) 0.009(2) 0.006(2) 0.024(3)
C56 0.032(3) 0.041(3) 0.022(2) 0.015(2) 0.007(2) 0.018(2)
O30 0.0337(18) 0.0319(18) 0.0201(16) 0.0095(14) 0.0027(14) 0.0197(15)
C57 0.036(3) 0.057(4) 0.029(3) 0.016(3) 0.013(2) 0.018(3)
C58 0.034(3) 0.057(3) 0.026(3) 0.016(2) 0.014(2) 0.021(3)
O31 0.0265(17) 0.0394(19) 0.0299(18) 0.0159(15) 0.0099(14) 0.0176(15)
C59 0.087(5) 0.120(7) 0.037(3) 0.026(4) 0.026(3) 0.086(5)
C60 0.180(10) 0.132(8) 0.039(4) 0.024(4) 0.025(5) 0.143(8)
N5 0.028(2) 0.023(2) 0.031(2) 0.0117(17) -0.0013(17) 0.0046(17)
C63 0.097(5) 0.033(3) 0.027(3) 0.009(2) -0.014(3) 0.018(3)
C64 0.075(4) 0.043(3) 0.024(3) 0.015(2) 0.015(3) 0.035(3)
O32 0.0244(16) 0.0261(16) 0.0252(17) 0.0112(14) 0.0021(13) 0.0070(14)
C65 0.030(3) 0.046(3) 0.036(3) 0.004(2) 0.010(2) 0.013(2)
C66 0.034(3) 0.041(3) 0.034(3) 0.009(2) 0.005(2) 0.002(2)
O33 0.0282(17) 0.0267(17) 0.0255(17) 0.0105(13) 0.0029(14) 0.0132(14)
C67 0.031(3) 0.025(2) 0.041(3) 0.006(2) 0.003(2) 0.008(2)
C68 0.038(3) 0.030(3) 0.045(3) 0.007(2) 0.006(3) 0.007(2)
C69 0.048(4) 0.027(3) 0.061(4) 0.007(3) 0.009(3) 0.006(3)
C70 0.097(6) 0.052(4) 0.084(6) 0.025(4) 0.030(5) 0.033(4)
N6 0.027(2) 0.046(3) 0.024(2) 0.0124(19) 0.0070(17) 0.020(2)
C71 0.042(3) 0.051(3) 0.029(3) 0.012(2) 0.015(2) 0.028(3)
C72 0.052(4) 0.043(3) 0.046(4) 0.002(3) 0.007(3) 0.026(3)
O34 0.0260(16) 0.0228(16) 0.0261(16) 0.0088(13) 0.0039(13) 0.0114(13)
C73 0.026(3) 0.065(4) 0.036(3) 0.029(3) 0.011(2) 0.020(3)
C74 0.033(3) 0.057(3) 0.036(3) 0.028(3) 0.017(2) 0.025(3)
O35 0.0263(16) 0.0321(17) 0.0211(16) 0.0131(13) 0.0059(13) 0.0147(14)
C75 0.027(2) 0.048(3) 0.033(3) 0.017(2) 0.007(2) 0.023(2)
C76 0.032(3) 0.065(4) 0.035(3) 0.025(3) 0.015(2) 0.026(3)
C77 0.027(3) 0.076(4) 0.033(3) 0.026(3) 0.010(2) 0.026(3)
C78 0.048(3) 0.065(4) 0.042(3) 0.022(3) 0.018(3) 0.036(3)
O36 0.049(2) 0.0304(18) 0.0271(18) 0.0023(15) -0.0002(16) 0.0252(18)
O37 0.044(2) 0.0216(17) 0.0302(18) 0.0106(14) 0.0010(16) 0.0136(16)
C79 0.053(3) 0.024(2) 0.023(2) 0.006(2) -0.007(2) 0.017(3)
C80 0.075(5) 0.024(3) 0.052(4) 0.009(3) -0.003(3) 0.023(3)
O38 0.040(2) 0.048(2) 0.0286(18) 0.0132(16) 0.0067(16) 0.0332(18)
O39 0.0322(18) 0.041(2) 0.0285(18) 0.0152(15) 0.0075(15) 0.0226(16)
C84 0.028(2) 0.037(3) 0.026(2) 0.014(2) 0.005(2) 0.016(2)
C85 0.039(3) 0.048(3) 0.038(3) 0.022(3) 0.009(2) 0.029(3)
C86A 0.073(8) 0.073(8) 0.028(5) 0.005(5) -0.009(5) 0.060(7)
C87A 0.039(6) 0.085(9) 0.067(8) 0.037(7) 0.018(5) 0.038(6)
C88A 0.066(8) 0.045(6) 0.068(8) 0.025(6) -0.005(7) 0.031(6)
C86B 0.032(8) 0.056(10) 0.100(16) 0.023(11) 0.008(9) 0.026(8)
C87B 0.065(11) 0.101(15) 0.063(11) 0.040(11) 0.026(9) 0.069(12)
C88B 0.052(10) 0.079(13) 0.094(15) 0.068(13) 0.035(11) 0.048(10)
O40 0.0222(17) 0.0280(18) 0.0296(18) 0.0137(15) 0.0028(14) 0.0024(14)
O41 0.0229(16) 0.036(2) 0.0317(18) 0.0145(15) 0.0056(14) 0.0082(15)
C89 0.023(2) 0.045(3) 0.028(3) 0.007(2) 0.007(2) 0.009(2)
C90A 0.029(5) 0.048(7) 0.048(8) 0.016(6) 0.022(6) 0.005(5)
C93 0.035(3) 0.077(5) 0.058(4) 0.020(4) 0.022(3) 0.028(3)
C90B 0.025(5) 0.033(6) 0.049(7) 0.012(5) 0.012(5) 0.014(5)
O42 0.035(2) 0.0292(19) 0.037(2) 0.0173(16) -0.0031(16) 0.0050(16)
O43 0.0324(18) 0.0311(18) 0.0295(18) 0.0157(15) 0.0023(15) 0.0090(15)
C94 0.032(3) 0.024(2) 0.032(3) 0.014(2) 0.004(2) 0.008(2)
C95 0.048(3) 0.030(3) 0.048(3) 0.024(3) -0.002(3) 0.007(3)
C96 0.112(7) 0.059(5) 0.056(5) 0.041(4) -0.019(5) -0.008(5)
C97 0.072(5) 0.060(5) 0.166(9) 0.073(6) 0.049(6) 0.049(4)
C98 0.046(3) 0.043(3) 0.059(4) 0.033(3) 0.013(3) 0.011(3)
O44 0.0283(17) 0.0297(17) 0.0239(16) 0.0133(13) 0.0052(13) 0.0165(14)
O45 0.0287(17) 0.0292(17) 0.0284(17) 0.0133(14) 0.0032(14) 0.0146(14)
C99 0.026(2) 0.029(2) 0.022(2) 0.0080(18) 0.0050(18) 0.018(2)
C100 0.038(3) 0.037(3) 0.032(3) 0.018(2) 0.009(2) 0.025(2)
C101 0.040(3) 0.054(4) 0.031(3) 0.023(3) -0.002(2) 0.015(3)
C102 0.050(3) 0.044(3) 0.040(3) 0.029(3) 0.012(3) 0.022(3)
C103 0.094(6) 0.114(6) 0.078(5) 0.075(5) 0.057(5) 0.092(6)
O46 0.0221(16) 0.0207(15) 0.0278(17) 0.0070(13) 0.0014(13) 0.0061(13)
O47 0.0283(17) 0.0277(17) 0.0262(17) 0.0093(14) 0.0007(14) 0.0107(14)
C104 0.019(2) 0.029(2) 0.025(2) 0.0117(19) 0.0022(18) 0.0057(19)
C105 0.027(2) 0.024(2) 0.026(2) 0.0058(19) 0.001(2) 0.003(2)
C106 0.049(4) 0.041(3) 0.041(3) -0.003(3) -0.004(3) 0.016(3)
C107 0.041(4) 0.070(5) 0.044(4) 0.007(3) 0.007(3) -0.024(3)
C108 0.047(3) 0.040(3) 0.035(3) 0.009(2) -0.020(3) 0.007(3)
O48 0.0291(18) 0.0288(18) 0.0297(18) 0.0135(14) 0.0038(15) 0.0131(15)
O49 0.0287(17) 0.0298(17) 0.0254(17) 0.0106(14) 0.0059(14) 0.0121(15)
O50 0.0256(17) 0.0361(19) 0.0256(18) 0.0093(15) 0.0019(14) 0.0162(16)
Cl1 0.0316(6) 0.0425(7) 0.0435(7) 0.0228(6) -0.0032(6) 0.0119(6)
Cl2 0.0330(6) 0.0490(7) 0.0255(6) 0.0161(5) 0.0100(5) 0.0201(6)
Cl3 0.0519(8) 0.0410(7) 0.0391(7) 0.0205(6) 0.0102(6) 0.0250(7)
Cl4 0.0336(6) 0.0284(6) 0.0238(5) 0.0113(4) 0.0094(5) 0.0139(5)
O61 0.039(2) 0.0356(19) 0.0267(18) 0.0116(15) 0.0085(15) 0.0188(17)
O62 0.0351(19) 0.0360(19) 0.0282(18) 0.0103(15) 0.0128(15) 0.0148(16)
O63 0.044(2) 0.048(2) 0.049(2) 0.0148(19) 0.0130(19) 0.0245(19)

loop_
_atom_type_symbol
_atom_type_description
_atom_type_scat_dispersion_real
_atom_type_scat_dispersion_imag
_atom_type_scat_source
C C 0.0033 0.0016 'International Tables Vol C Tables 4.2.6.8 and 6.1.1.4'
H H 0.0000 0.0000 'International Tables Vol C Tables 4.2.6.8 and 6.1.1.4'
N N 0.0061 0.0033 'International Tables Vol C Tables 4.2.6.8 and 6.1.1.4'
O O 0.0106 0.0060 'International Tables Vol C Tables 4.2.6.8 and 6.1.1.4'
Cr Cr 0.3209 0.6236 'International Tables Vol C Tables 4.2.6.8 and 6.1.1.4'
Ho Ho -0.2175 4.6783 'International Tables Vol C Tables 4.2.6.8 and 6.1.1.4'
Cl Cl 0.1484 0.1585 'International Tables Vol C Tables 4.2.6.8 and 6.1.1.4'

loop_
_geom_angle_atom_site_label_1
_geom_angle_atom_site_label_2
_geom_angle_atom_site_label_3
_geom_angle
O9 Ho1 O14 146.72(11)
O9 Ho1 O26 84.48(12)
O14 Ho1 O26 75.97(12)
O9 Ho1 O2 69.61(11)
O14 Ho1 O2 138.29(12)
O26 Ho1 O2 143.59(12)
O9 Ho1 O16 78.34(12)
O14 Ho1 O16 121.18(12)
O26 Ho1 O16 75.89(12)
O2 Ho1 O16 74.17(11)
O9 Ho1 O1 97.34(11)
O14 Ho1 O1 82.95(11)
O26 Ho1 O1 142.30(11)
O2 Ho1 O1 68.66(10)
O16 Ho1 O1 141.53(11)
O9 Ho1 O3 79.46(11)
O14 Ho1 O3 69.61(11)
O26 Ho1 O3 74.75(11)
O2 Ho1 O3 122.39(11)
O16 Ho1 O3 144.53(11)
O1 Ho1 O3 68.69(10)
O9 Ho1 O27 141.64(11)
O14 Ho1 O27 71.62(11)
O26 Ho1 O27 114.70(12)
O2 Ho1 O27 76.75(11)
O16 Ho1 O27 75.16(12)
O1 Ho1 O27 86.86(11)
O3 Ho1 O27 136.04(11)
O10 Ho2 O11 146.71(11)
O10 Ho2 O20 83.54(12)
O11 Ho2 O20 76.43(12)
O10 Ho2 O18 78.12(12)
O11 Ho2 O18 121.73(11)
O20 Ho2 O18 77.25(11)
O10 Ho2 O2 69.53(11)
O11 Ho2 O2 138.19(11)
O20 Ho2 O2 143.74(11)
O18 Ho2 O2 73.87(11)
O10 Ho2 O1 97.61(11)
O11 Ho2 O1 82.60(11)
O20 Ho2 O1 141.31(11)
O18 Ho2 O1 141.07(11)
O2 Ho2 O1 68.57(10)
O10 Ho2 O28 141.38(11)
O11 Ho2 O28 71.85(11)
O20 Ho2 O28 115.19(12)
O18 Ho2 O28 74.15(12)
O2 Ho2 O28 77.23(11)
O1 Ho2 O28 87.76(11)
O10 Ho2 O4 79.49(11)
O11 Ho2 O4 69.73(10)
O20 Ho2 O4 74.45(11)
O18 Ho2 O4 145.51(11)
O2 Ho2 O4 121.37(11)
O1 Ho2 O4 67.86(10)
O28 Ho2 O4 136.48(11)
O12 Ho3 O13 85.02(11)
O12 Ho3 O22 73.43(11)
O13 Ho3 O22 120.17(12)
O12 Ho3 O1 81.60(11)
O13 Ho3 O1 83.65(11)
O22 Ho3 O1 142.85(11)
O12 Ho3 O3 143.06(11)
O13 Ho3 O3 69.82(11)
O22 Ho3 O3 142.63(11)
O1 Ho3 O3 69.43(10)
O12 Ho3 O24 122.01(11)
O13 Ho3 O24 72.14(11)
O22 Ho3 O24 73.91(11)
O1 Ho3 O24 143.23(11)
O3 Ho3 O24 76.32(11)
O12 Ho3 O4 70.32(11)
O13 Ho3 O4 145.01(11)
O22 Ho3 O4 76.94(11)
O1 Ho3 O4 68.86(10)
O3 Ho3 O4 116.68(11)
O24 Ho3 O4 142.14(11)
O12 Ho3 O29 136.21(11)
O13 Ho3 O29 137.95(12)
O22 Ho3 O29 75.72(12)
O1 Ho3 O29 106.56(11)
O3 Ho3 O29 75.90(11)
O24 Ho3 O29 76.76(11)
O4 Ho3 O29 73.01(11)
O10 Cr1 O2 85.89(14)
O10 Cr1 O9 92.79(14)
O2 Cr1 O9 85.52(13)
O10 Cr1 O17 89.87(14)
O2 Cr1 O17 93.18(14)
O9 Cr1 O17 176.95(14)
O10 Cr1 O15 178.09(15)
O2 Cr1 O15 93.47(14)
O9 Cr1 O15 88.95(14)
O17 Cr1 O15 88.37(14)
O10 Cr1 N1 84.19(15)
O2 Cr1 N1 165.10(14)
O9 Cr1 N1 83.89(15)
O17 Cr1 N1 97.88(15)
O15 Cr1 N1 96.79(15)
O11 Cr2 O12 92.55(14)
O11 Cr2 O4 87.55(13)
O12 Cr2 O4 87.03(13)
O11 Cr2 O21 176.17(14)
O12 Cr2 O21 89.57(14)
O4 Cr2 O21 95.74(13)
O11 Cr2 O19 89.63(14)
O12 Cr2 O19 177.82(14)
O4 Cr2 O19 93.00(14)
O21 Cr2 O19 88.25(14)
O11 Cr2 N2 83.37(14)
O12 Cr2 N2 84.68(15)
O4 Cr2 N2 167.41(15)
O21 Cr2 N2 93.66(14)
O19 Cr2 N2 95.64(15)
O14 Cr3 O3 86.64(14)
O14 Cr3 O13 92.43(14)
O3 Cr3 O13 86.82(14)
O14 Cr3 O23 176.91(14)
O3 Cr3 O23 95.26(13)
O13 Cr3 O23 90.11(14)
O14 Cr3 O25 90.94(14)
O3 Cr3 O25 94.22(14)
O13 Cr3 O25 176.52(14)
O23 Cr3 O25 86.49(14)
O14 Cr3 N3 83.14(15)
O3 Cr3 N3 166.96(15)
O13 Cr3 N3 85.54(15)
O23 Cr3 N3 95.31(15)
O25 Cr3 N3 94.03(15)
Ho3 O1 Ho2 112.28(12)
Ho3 O1 Ho1 111.10(12)
Ho2 O1 Ho1 109.42(11)
Ho3 O1 H1 108.0
Ho2 O1 H1 108.0
Ho1 O1 H1 108.0
Cr1 O2 Ho1 99.90(13)
Cr1 O2 Ho2 99.63(13)
Ho1 O2 Ho2 111.05(13)
Cr1 O2 H2 114.8
Ho1 O2 H2 114.8
Ho2 O2 H2 114.8
Cr3 O3 Ho3 99.69(13)
Cr3 O3 Ho1 98.82(12)
Ho3 O3 Ho1 110.51(12)
Cr3 O3 H3 115.2
Ho3 O3 H3 115.2
Ho1 O3 H3 115.2
Cr2 O4 Ho3 99.00(13)
Cr2 O4 Ho2 97.83(12)
Ho3 O4 Ho2 110.71(12)
Cr2 O4 H4 115.6
Ho3 O4 H4 115.6
Ho2 O4 H4 115.6
C5 N1 C1 110.7(5)
C5 N1 C3 111.2(5)
C1 N1 C3 109.6(5)
C5 N1 Cr1 117.2(3)
C1 N1 Cr1 102.9(3)
C3 N1 Cr1 104.7(3)
N1 C1 C2 112.8(5)
N1 C1 H1A 109.0
C2 C1 H1A 109.0
N1 C1 H1B 109.0
C2 C1 H1B 109.0
H1A C1 H1B 107.8
O9 C2 C1 112.1(5)
O9 C2 H2A 109.2
C1 C2 H2A 109.2
O9 C2 H2B 109.2
C1 C2 H2B 109.2
H2A C2 H2B 107.9
C2 O9 Cr1 115.1(3)
C2 O9 Ho1 140.9(3)
Cr1 O9 Ho1 103.25(13)
C4 C3 N1 111.6(5)
C4 C3 H3A 109.3
N1 C3 H3A 109.3
C4 C3 H3B 109.3
N1 C3 H3B 109.3
H3A C3 H3B 108.0
O10 C4 C3 108.2(5)
O10 C4 H4A 110.1
C3 C4 H4A 110.1
O10 C4 H4B 110.1
C3 C4 H4B 110.1
H4A C4 H4B 108.4
C4 O10 Cr1 111.5(3)
C4 O10 Ho2 138.9(3)
Cr1 O10 Ho2 103.30(14)
C6A C5 N1 127.2(7)
C6B C5 N1 120.9(10)
C6A C5 H5A 105.5
N1 C5 H5A 105.5
C6A C5 H5B 105.5
N1 C5 H5B 105.5
H5A C5 H5B 106.1
C6B C5 H5C 107.1
N1 C5 H5C 107.1
C6B C5 H5D 107.1
N1 C5 H5D 107.1
H5C C5 H5D 106.8
C5 C6A C7A 124.6(9)
C5 C6A H6A 106.2
C7A C6A H6A 106.2
C5 C6A H6B 106.2
C7A C6A H6B 106.2
H6A C6A H6B 106.4
C6A C7A C8A 117.3(8)
C6A C7A H7A 108.0
C8A C7A H7A 108.0
C6A C7A H7B 108.0
C8A C7A H7B 108.0
H7A C7A H7B 107.2
C7A C8A H8A 109.5
C7A C8A H8B 109.5
H8A C8A H8B 109.5
C7A C8A H8C 109.5
H8A C8A H8C 109.5
H8B C8A H8C 109.5
C5 C6B C7B 118.9(18)
C5 C6B H6C 107.6
C7B C6B H6C 107.6
C5 C6B H6D 107.6
C7B C6B H6D 107.6
H6C C6B H6D 107.0
C8B C7B C6B 116(2)
C8B C7B H7C 108.3
C6B C7B H7C 108.3
C8B C7B H7D 108.3
C6B C7B H7D 108.3
H7C C7B H7D 107.4
C7B C8B H8D 109.5
C7B C8B H8E 109.5
H8D C8B H8E 109.5
C7B C8B H8F 109.5
H8D C8B H8F 109.5
H8E C8B H8F 109.5
C13 N2 C11 112.2(4)
C13 N2 C9 112.0(4)
C11 N2 C9 107.9(4)
C13 N2 Cr2 114.2(3)
C11 N2 Cr2 103.2(3)
C9 N2 Cr2 106.8(3)
C10 C9 N2 107.8(4)
C10 C9 H9A 110.1
N2 C9 H9A 110.1
C10 C9 H9B 110.1
N2 C9 H9B 110.1
H9A C9 H9B 108.5
O11 C10 C9 108.1(4)
O11 C10 H10A 110.1
C9 C10 H10A 110.1
O11 C10 H10B 110.1
C9 C10 H10B 110.1
H10A C10 H10B 108.4
C10 O11 Cr2 111.8(3)
C10 O11 Ho2 135.5(3)
Cr2 O11 Ho2 103.44(13)
C12 C11 N2 109.4(4)
C12 C11 H11A 109.8
N2 C11 H11A 109.8
C12 C11 H11B 109.8
N2 C11 H11B 109.8
H11A C11 H11B 108.2
O12 C12 C11 111.2(4)
O12 C12 H12A 109.4
C11 C12 H12A 109.4
O12 C12 H12B 109.4
C11 C12 H12B 109.4
H12A C12 H12B 108.0
C12 O12 Cr2 114.3(3)
C12 O12 Ho3 143.8(3)
Cr2 O12 Ho3 101.92(13)
N2 C13 C14 116.8(4)
N2 C13 H13A 108.1
C14 C13 H13A 108.1
N2 C13 H13B 108.1
C14 C13 H13B 108.1
H13A C13 H13B 107.3
C15 C14 C13 113.0(5)
C15 C14 H14A 109.0
C13 C14 H14A 109.0
C15 C14 H14B 109.0
C13 C14 H14B 109.0
H14A C14 H14B 107.8
C14 C15 C16 114.8(6)
C14 C15 H15A 108.6
C16 C15 H15A 108.6
C14 C15 H15B 108.6
C16 C15 H15B 108.6
H15A C15 H15B 107.5
C15 C16 H16A 109.5
C15 C16 H16B 109.5
H16A C16 H16B 109.5
C15 C16 H16C 109.5
H16A C16 H16C 109.5
H16B C16 H16C 109.5
C21 N3 C19 108.4(5)
C21 N3 C17 111.3(5)
C19 N3 C17 114.5(5)
C21 N3 Cr3 113.8(3)
C19 N3 Cr3 105.2(3)
C17 N3 Cr3 103.5(3)
N3 C17 C18 111.2(4)
N3 C17 H17A 109.4
C18 C17 H17A 109.4
N3 C17 H17B 109.4
C18 C17 H17B 109.4
H17A C17 H17B 108.0
O13 C18 C17 108.1(4)
O13 C18 H18A 110.1
C17 C18 H18A 110.1
O13 C18 H18B 110.1
C17 C18 H18B 110.1
H18A C18 H18B 108.4
C18 O13 Cr3 111.6(3)
C18 O13 Ho3 141.2(3)
Cr3 O13 Ho3 102.22(14)
C20B C19 N3 115.7(7)
C20A C19 N3 113.2(5)
C20A C19 H19A 108.9
N3 C19 H19A 108.9
C20B C19 H19B 128.7
N3 C19 H19B 108.9
H19A C19 H19B 107.8
C20B C19 H19C 108.4
N3 C19 H19C 108.4
C20B C19 H19D 108.4
N3 C19 H19D 108.4
H19C C19 H19D 107.4
O14 C20A C19 111.5(6)
O14 C20A H20A 109.3
C19 C20A H20A 109.3
O14 C20A H20B 109.3
C19 C20A H20B 109.3
H20A C20A H20B 108.0
C19 C20B O14 112.2(11)
C19 C20B H20C 109.2
O14 C20B H20C 109.2
C19 C20B H20D 109.2
O14 C20B H20D 109.2
H20C C20B H20D 107.9
C20A O14 Cr3 116.6(4)
C20B O14 Cr3 108.7(7)
C20A O14 Ho1 140.0(4)
C20B O14 Ho1 131.9(6)
Cr3 O14 Ho1 103.11(14)
N3 C21 C22 114.7(5)
N3 C21 H21A 108.6
C22 C21 H21A 108.6
N3 C21 H21B 108.6
C22 C21 H21B 108.6
H21A C21 H21B 107.6
C23B C22 C21 114.0(8)
C23A C22 C21 114.1(7)
C23A C22 H22A 108.7
C21 C22 H22A 108.7
C23A C22 H22B 108.7
C21 C22 H22B 108.7
H22A C22 H22B 107.6
C23B C22 H22C 108.8
C21 C22 H22C 108.8
C23B C22 H22D 108.8
C21 C22 H22D 108.8
H22C C22 H22D 107.7
C24A C23A C22 110.1(10)
C24A C23A H23A 109.6
C22 C23A H23A 109.6
C24A C23A H23B 109.6
C22 C23A H23B 109.6
H23A C23A H23B 108.2
C23A C24A H24A 109.5
C23A C24A H24B 109.5
H24A C24A H24B 109.5
C23A C24A H24C 109.5
H24A C24A H24C 109.5
H24B C24A H24C 109.5
C24B C23B C22 110.5(14)
C24B C23B H23C 109.5
C22 C23B H23C 109.5
C24B C23B H23D 109.5
C22 C23B H23D 109.5
H23C C23B H23D 108.1
C23B C24B H24D 109.5
C23B C24B H24E 109.5
H24D C24B H24E 109.5
C23B C24B H24F 109.5
H24D C24B H24F 109.5
H24E C24B H24F 109.5
C25 O15 Cr1 128.0(3)
C25 O16 Ho1 132.7(3)
O15 C25 O16 125.9(5)
O15 C25 C26 116.7(5)
O16 C25 C26 117.3(5)
C27B C26 C25 112.1(12)
C29A C26 C25 114.5(6)
C29A C26 C27A 113.3(8)
C25 C26 C27A 106.1(5)
C27B C26 C28B 115.2(10)
C25 C26 C28B 101.3(9)
C27B C26 C29B 114.4(10)
C25 C26 C29B 107.7(10)
C28B C26 C29B 105.0(9)
C29A C26 C28A 111.3(8)
C25 C26 C28A 110.5(5)
C27A C26 C28A 100.1(7)
C26 C27A H27A 109.5
C26 C27A H27B 109.5
H27A C27A H27B 109.5
C26 C27A H27C 109.5
H27A C27A H27C 109.5
H27B C27A H27C 109.5
C26 C28A H28A 109.5
C26 C28A H28B 109.5
H28A C28A H28B 109.5
C26 C28A H28C 109.5
H28A C28A H28C 109.5
H28B C28A H28C 109.5
C26 C29A H29A 109.5
C26 C29A H29B 109.5
H29A C29A H29B 109.5
C26 C29A H29C 109.5
H29A C29A H29C 109.5
H29B C29A H29C 109.5
C26 C27B H27D 109.5
C26 C27B H27E 109.5
H27D C27B H27E 109.5
C26 C27B H27F 109.5
H27D C27B H27F 109.5
H27E C27B H27F 109.5
C26 C28B H28D 109.5
C26 C28B H28E 109.5
H28D C28B H28E 109.5
C26 C28B H28F 109.5
H28D C28B H28F 109.5
H28E C28B H28F 109.5
C26 C29B H29D 109.5
C26 C29B H29E 109.5
H29D C29B H29E 109.5
C26 C29B H29F 109.5
H29D C29B H29F 109.5
H29E C29B H29F 109.5
C30 O17 Cr1 126.1(3)
C30 O18 Ho2 134.4(3)
O18 C30 O17 125.6(4)
O18 C30 C31 119.3(4)
O17 C30 C31 115.0(4)
C32 C31 C34 108.3(5)
C32 C31 C30 110.3(4)
C34 C31 C30 109.2(4)
C32 C31 C33 111.7(5)
C34 C31 C33 111.0(6)
C30 C31 C33 106.3(5)
C31 C32 H32A 109.5
C31 C32 H32B 109.5
H32A C32 H32B 109.5
C31 C32 H32C 109.5
H32A C32 H32C 109.5
H32B C32 H32C 109.5
C31 C33 H33A 109.5
C31 C33 H33B 109.5
H33A C33 H33B 109.5
C31 C33 H33C 109.5
H33A C33 H33C 109.5
H33B C33 H33C 109.5
C31 C34 H34A 109.5
C31 C34 H34B 109.5
H34A C34 H34B 109.5
C31 C34 H34C 109.5
H34A C34 H34C 109.5
H34B C34 H34C 109.5
C35 O19 Cr2 126.1(3)
C35 O20 Ho2 135.6(3)
O20 C35 O19 125.6(4)
O20 C35 C36 118.9(4)
O19 C35 C36 115.5(4)
C39A C36 C37A 108.3(14)
C39A C36 C35 115.2(9)
C38B C36 C35 108.7(8)
C37A C36 C35 107.8(11)
C38B C36 C37B 114.9(8)
C35 C36 C37B 111.3(5)
C38B C36 C39B 108.4(8)
C35 C36 C39B 106.3(6)
C37B C36 C39B 106.9(6)
C39A C36 C38A 105.7(11)
C37A C36 C38A 115.5(13)
C35 C36 C38A 104.6(8)
C36 C37A H37A 109.5
C36 C37A H37B 109.5
H37A C37A H37B 109.5
C36 C37A H37C 109.5
H37A C37A H37C 109.5
H37B C37A H37C 109.5
C36 C38A H38A 109.5
C36 C38A H38B 109.5
H38A C38A H38B 109.5
C36 C38A H38C 109.5
H38A C38A H38C 109.5
H38B C38A H38C 109.5
C36 C39A H39A 109.5
C36 C39A H39B 109.5
H39A C39A H39B 109.5
C36 C39A H39C 109.5
H39A C39A H39C 109.5
H39B C39A H39C 109.5
C36 C37B H37D 109.5
C36 C37B H37E 109.5
H37D C37B H37E 109.5
C36 C37B H37F 109.5
H37D C37B H37F 109.5
H37E C37B H37F 109.5
C36 C38B H38D 109.5
C36 C38B H38E 109.5
H38D C38B H38E 109.5
C36 C38B H38F 109.5
H38D C38B H38F 109.5
H38E C38B H38F 109.5
C36 C39B H39D 109.5
C36 C39B H39E 109.5
H39D C39B H39E 109.5
C36 C39B H39F 109.5
H39D C39B H39F 109.5
H39E C39B H39F 109.5
C40 O21 Cr2 124.9(3)
C40 O22 Ho3 136.8(3)
O22 C40 O21 125.6(4)
O22 C40 C41 117.3(4)
O21 C40 C41 117.2(4)
C42 C41 C44 111.8(5)
C42 C41 C43 110.0(5)
C44 C41 C43 109.2(5)
C42 C41 C40 108.5(4)
C44 C41 C40 111.5(4)
C43 C41 C40 105.7(4)
C41 C42 H42A 109.5
C41 C42 H42B 109.5
H42A C42 H42B 109.5
C41 C42 H42C 109.5
H42A C42 H42C 109.5
H42B C42 H42C 109.5
C41 C43 H43A 109.5
C41 C43 H43B 109.5
H43A C43 H43B 109.5
C41 C43 H43C 109.5
H43A C43 H43C 109.5
H43B C43 H43C 109.5
C41 C44 H44A 109.5
C41 C44 H44B 109.5
H44A C44 H44B 109.5
C41 C44 H44C 109.5
H44A C44 H44C 109.5
H44B C44 H44C 109.5
C45 O23 Cr3 124.5(3)
C45 O24 Ho3 137.7(3)
O24 C45 O23 124.6(4)
O24 C45 C46 120.1(4)
O23 C45 C46 115.3(4)
C49 C46 C48 110.7(5)
C49 C46 C45 110.1(4)
C48 C46 C45 108.4(4)
C49 C46 C47 109.8(4)
C48 C46 C47 109.2(4)
C45 C46 C47 108.4(4)
C46 C47 H47A 109.5
C46 C47 H47B 109.5
H47A C47 H47B 109.5
C46 C47 H47C 109.5
H47A C47 H47C 109.5
H47B C47 H47C 109.5
C46 C48 H48A 109.5
C46 C48 H48B 109.5
H48A C48 H48B 109.5
C46 C48 H48C 109.5
H48A C48 H48C 109.5
H48B C48 H48C 109.5
C46 C49 H49A 109.5
C46 C49 H49B 109.5
H49A C49 H49B 109.5
C46 C49 H49C 109.5
H49A C49 H49C 109.5
H49B C49 H49C 109.5
C50 O25 Cr3 125.2(3)
C50 O26 Ho1 136.4(3)
O26 C50 O25 125.7(5)
O26 C50 C51 118.9(5)
O25 C50 C51 115.4(4)
C52 C51 C54 112.0(5)
C52 C51 C53 110.1(5)
C54 C51 C53 108.9(5)
C52 C51 C50 109.3(4)
C54 C51 C50 106.2(4)
C53 C51 C50 110.1(4)
C51 C52 H52A 109.5
C51 C52 H52B 109.5
H52A C52 H52B 109.5
C51 C52 H52C 109.5
H52A C52 H52C 109.5
H52B C52 H52C 109.5
C51 C53 H53A 109.5
C51 C53 H53B 109.5
H53A C53 H53B 109.5
C51 C53 H53C 109.5
H53A C53 H53C 109.5
H53B C53 H53C 109.5
C51 C54 H54A 109.5
C51 C54 H54B 109.5
H54A C54 H54B 109.5
C51 C54 H54C 109.5
H54A C54 H54C 109.5
H54B C54 H54C 109.5
Ho1 O27 H271 112(3)
Ho1 O27 H272 107(2)
H271 O27 H272 106(4)
Ho2 O28 H281 128(4)
Ho2 O28 H282 120(4)
H281 O28 H282 99(4)
Ho3 O29 H291 124(4)
Ho3 O29 H292 113(4)
H291 O29 H292 104(4)
O30 Ho4 O35 146.22(11)
O30 Ho4 O8 77.73(11)
O35 Ho4 O8 70.66(11)
O30 Ho4 O37 77.07(12)
O35 Ho4 O37 123.13(13)
O8 Ho4 O37 142.89(11)
O30 Ho4 O47 85.41(12)
O35 Ho4 O47 75.59(11)
O8 Ho4 O47 75.50(11)
O37 Ho4 O47 75.74(12)
O30 Ho4 O6 69.38(11)
O35 Ho4 O6 138.38(11)
O8 Ho4 O6 120.96(12)
O37 Ho4 O6 73.82(12)
O47 Ho4 O6 143.96(11)
O30 Ho4 O5 96.85(12)
O35 Ho4 O5 82.61(11)
O8 Ho4 O5 68.44(10)
O37 Ho4 O5 141.48(11)
O47 Ho4 O5 142.38(11)
O6 Ho4 O5 68.57(11)
O30 Ho4 O48 140.61(11)
O35 Ho4 O48 73.12(11)
O8 Ho4 O48 139.16(11)
O37 Ho4 O48 74.52(12)
O47 Ho4 O48 112.84(12)
O6 Ho4 O48 76.84(11)
O5 Ho4 O48 88.92(11)
O31 Ho5 O32 144.99(12)
O31 Ho5 O39 77.92(12)
O32 Ho5 O39 123.04(12)
O31 Ho5 O41 84.89(12)
O32 Ho5 O41 75.31(12)
O39 Ho5 O41 75.89(12)
O31 Ho5 O5 95.87(11)
O32 Ho5 O5 83.09(11)
O39 Ho5 O5 141.88(12)
O41 Ho5 O5 141.66(12)
O31 Ho5 O49 141.24(12)
O32 Ho5 O49 73.76(12)
O39 Ho5 O49 74.82(12)
O41 Ho5 O49 113.96(12)
O5 Ho5 O49 89.07(11)
O31 Ho5 O6 68.86(12)
O32 Ho5 O6 139.75(12)
O39 Ho5 O6 73.94(12)
O41 Ho5 O6 143.33(12)
O5 Ho5 O6 68.86(11)
O49 Ho5 O6 77.40(11)
O31 Ho5 O7 77.38(12)
O32 Ho5 O7 69.52(11)
O39 Ho5 O7 142.04(12)
O41 Ho5 O7 73.60(11)
O5 Ho5 O7 69.25(10)
O49 Ho5 O7 139.00(11)
O6 Ho5 O7 121.86(11)
O34 Ho6 O33 82.92(11)
O34 Ho6 O43 120.52(12)
O33 Ho6 O43 73.21(12)
O34 Ho6 O45 74.25(11)
O33 Ho6 O45 120.91(11)
O43 Ho6 O45 73.36(12)
O34 Ho6 O7 143.01(11)
O33 Ho6 O7 70.27(11)
O43 Ho6 O7 76.20(11)
O45 Ho6 O7 141.57(11)
O34 Ho6 O5 82.07(11)
O33 Ho6 O5 82.19(11)
O43 Ho6 O5 143.09(11)
O45 Ho6 O5 143.54(11)
O7 Ho6 O5 69.72(10)
O34 Ho6 O8 71.00(11)
O33 Ho6 O8 142.89(11)
O43 Ho6 O8 143.03(11)
O45 Ho6 O8 77.44(11)
O7 Ho6 O8 117.11(11)
O5 Ho6 O8 68.73(10)
O34 Ho6 O50 139.72(11)
O33 Ho6 O50 136.38(12)
O43 Ho6 O50 75.00(13)
O45 Ho6 O50 76.14(12)
O7 Ho6 O50 73.74(11)
O5 Ho6 O50 107.57(12)
O8 Ho6 O50 76.40(12)
O6 Cr4 O31 85.43(14)
O6 Cr4 O30 85.77(14)
O31 Cr4 O30 93.18(14)
O6 Cr4 O36 92.75(16)
O31 Cr4 O36 177.15(15)
O30 Cr4 O36 88.86(15)
O6 Cr4 O38 93.91(14)
O31 Cr4 O38 88.96(15)
O30 Cr4 O38 177.80(16)
O36 Cr4 O38 88.98(16)
O6 Cr4 N4 164.24(16)
O31 Cr4 N4 84.03(17)
O30 Cr4 N4 83.15(15)
O36 Cr4 N4 98.20(18)
O38 Cr4 N4 97.58(16)
O32 Cr5 O33 92.21(14)
O32 Cr5 O7 86.85(14)
O33 Cr5 O7 87.25(14)
O32 Cr5 O42 175.95(15)
O33 Cr5 O42 91.24(15)
O7 Cr5 O42 95.43(15)
O32 Cr5 O40 89.35(14)
O33 Cr5 O40 178.04(14)
O7 Cr5 O40 94.02(14)
O42 Cr5 O40 87.15(15)
O32 Cr5 N5 82.76(15)
O33 Cr5 N5 84.62(15)
O7 Cr5 N5 166.54(15)
O42 Cr5 N5 95.46(16)
O40 Cr5 N5 94.41(15)
O35 Cr6 O34 93.46(14)
O35 Cr6 O8 87.27(13)
O34 Cr6 O8 87.86(13)
O35 Cr6 O46 90.39(14)
O34 Cr6 O46 175.94(14)
O8 Cr6 O46 93.62(13)
O35 Cr6 O44 175.50(14)
O34 Cr6 O44 90.96(13)
O8 Cr6 O44 93.76(13)
O46 Cr6 O44 85.17(13)
O35 Cr6 N6 84.17(15)
O34 Cr6 N6 84.00(15)
O8 Cr6 N6 167.81(15)
O46 Cr6 N6 95.11(15)
O44 Cr6 N6 95.44(15)
Ho5 O5 Ho6 110.97(13)
Ho5 O5 Ho4 110.39(12)
Ho6 O5 Ho4 110.75(12)
Ho5 O5 H5 108.2
Ho6 O5 H5 108.2
Ho4 O5 H5 108.2
Cr4 O6 Ho4 99.61(13)
Cr4 O6 Ho5 99.17(14)
Ho4 O6 Ho5 110.19(13)
Cr4 O6 H6 115.2
Ho4 O6 H6 115.2
Ho5 O6 H6 115.2
Cr5 O7 Ho6 98.96(13)
Cr5 O7 Ho5 98.66(13)
Ho6 O7 Ho5 109.73(12)
Cr5 O7 H7 115.7
Ho6 O7 H7 115.7
Ho5 O7 H7 115.7
Cr6 O8 Ho4 98.39(13)
Cr6 O8 Ho6 97.94(12)
Ho4 O8 Ho6 111.80(12)
Cr6 O8 H8 115.4
Ho4 O8 H8 115.4
Ho6 O8 H8 115.4
C55 N4 C59 111.1(5)
C55 N4 C57 109.7(4)
C59 N4 C57 109.1(5)
C55 N4 Cr4 103.2(3)
C59 N4 Cr4 119.1(4)
C57 N4 Cr4 104.2(3)
N4 C55 C56 109.9(4)
N4 C55 H55A 109.7
C56 C55 H55A 109.7
N4 C55 H55B 109.7
C56 C55 H55B 109.7
H55A C55 H55B 108.2
O30 C56 C55 110.0(4)
O30 C56 H56A 109.7
C55 C56 H56A 109.7
O30 C56 H56B 109.7
C55 C56 H56B 109.7
H56A C56 H56B 108.2
C56 O30 Cr4 116.1(3)
C56 O30 Ho4 139.5(3)
Cr4 O30 Ho4 104.01(14)
N4 C57 C58 108.9(4)
N4 C57 H57A 109.9
C58 C57 H57A 109.9
N4 C57 H57B 109.9
C58 C57 H57B 109.9
H57A C57 H57B 108.3
O31 C58 C57 106.5(4)
O31 C58 H58A 110.4
C57 C58 H58A 110.4
O31 C58 H58B 110.4
C57 C58 H58B 110.4
H58A C58 H58B 108.6
C58 O31 Cr4 111.3(3)
C58 O31 Ho5 137.9(3)
Cr4 O31 Ho5 104.79(15)
C60 C59 N4 118.1(7)
C60 C59 H59A 107.8
N4 C59 H59A 107.8
C60 C59 H59B 107.8
N4 C59 H59B 107.8
H59A C59 H59B 107.1
C59 C60 C61A 125.1(9)
C59 C60 C61B 93.9(9)
C59 C60 H60A 106.0
C61A C60 H60A 106.0
C59 C60 H60B 106.0
C61A C60 H60B 106.0
H60A C60 H60B 106.3
C59 C60 H60C 112.9
C61B C60 H60C 112.9
C59 C60 H60D 112.9
C61B C60 H60D 112.9
H60C C60 H60D 110.4
C62A C61A C60 105.8(10)
C62A C61A H61A 110.6
C60 C61A H61A 110.6
C62A C61A H61B 110.6
C60 C61A H61B 110.6
H61A C61A H61B 108.7
C61A C62A H62A 109.5
C61A C62A H62B 109.5
H62A C62A H62B 109.5
C61A C62A H62C 109.5
H62A C62A H62C 109.5
H62B C62A H62C 109.5
C62B C61B C60 107.0(12)
C62B C61B H61C 110.3
C60 C61B H61C 110.3
C62B C61B H61D 110.3
C60 C61B H61D 110.3
H61C C61B H61D 108.6
C61B C62B H62D 109.5
C61B C62B H62E 109.5
H62D C62B H62E 109.5
C61B C62B H62F 109.5
H62D C62B H62F 109.5
H62E C62B H62F 109.5
C67 N5 C65 110.4(4)
C67 N5 C63 110.9(4)
C65 N5 C63 113.4(5)
C67 N5 Cr5 113.9(3)
C65 N5 Cr5 104.8(3)
C63 N5 Cr5 103.2(3)
C64 C63 N5 115.2(5)
C64 C63 H63A 108.5
N5 C63 H63A 108.5
C64 C63 H63B 108.5
N5 C63 H63B 108.5
H63A C63 H63B 107.5
O32 C64 C63 113.3(5)
O32 C64 H64A 108.9
C63 C64 H64A 108.9
O32 C64 H64B 108.9
C63 C64 H64B 108.9
H64A C64 H64B 107.7
C64 O32 Cr5 116.1(3)
C64 O32 Ho5 137.7(3)
Cr5 O32 Ho5 103.68(14)
N5 C65 C66 112.2(5)
N5 C65 H65A 109.2
C66 C65 H65A 109.2
N5 C65 H65B 109.2
C66 C65 H65B 109.2
H65A C65 H65B 107.9
O33 C66 C65 108.2(4)
O33 C66 H66A 110.1
C65 C66 H66A 110.1
O33 C66 H66B 110.1
C65 C66 H66B 110.1
H66A C66 H66B 108.4
C66 O33 Cr5 111.5(3)
C66 O33 Ho6 139.2(3)
Cr5 O33 Ho6 101.80(14)
N5 C67 C68 116.6(5)
N5 C67 H67A 108.1
C68 C67 H67A 108.1
N5 C67 H67B 108.1
C68 C67 H67B 108.1
H67A C67 H67B 107.3
C69 C68 C67 112.7(5)
C69 C68 H68A 109.1
C67 C68 H68A 109.1
C69 C68 H68B 109.1
C67 C68 H68B 109.1
H68A C68 H68B 107.8
C70 C69 C68 112.8(6)
C70 C69 H69A 109.0
C68 C69 H69A 109.0
C70 C69 H69B 109.0
C68 C69 H69B 109.0
H69A C69 H69B 107.8
C69 C70 H70A 109.5
C69 C70 H70B 109.5
H70A C70 H70B 109.5
C69 C70 H70C 109.5
H70A C70 H70C 109.5
H70B C70 H70C 109.5
C75 N6 C71 111.2(4)
C75 N6 C73 111.7(4)
C71 N6 C73 113.8(4)
C75 N6 Cr6 111.0(3)
C71 N6 Cr6 105.8(3)
C73 N6 Cr6 103.0(3)
N6 C71 C72 110.3(4)
N6 C71 H71A 109.6
C72 C71 H71A 109.6
N6 C71 H71B 109.6
C72 C71 H71B 109.6
H71A C71 H71B 108.1
O34 C72 C71 109.2(5)
O34 C72 H72A 109.8
C71 C72 H72A 109.8
O34 C72 H72B 109.8
C71 C72 H72B 109.8
H72A C72 H72B 108.3
C72 O34 Cr6 109.5(3)
C72 O34 Ho6 137.9(4)
Cr6 O34 Ho6 101.40(13)
N6 C73 C74 108.5(4)
N6 C73 H73A 110.0
C74 C73 H73A 110.0
N6 C73 H73B 110.0
C74 C73 H73B 110.0
H73A C73 H73B 108.4
O35 C74 C73 109.4(4)
O35 C74 H74A 109.8
C73 C74 H74A 109.8
O35 C74 H74B 109.8
C73 C74 H74B 109.8
H74A C74 H74B 108.2
C74 O35 Cr6 114.6(3)
C74 O35 Ho4 143.1(3)
Cr6 O35 Ho4 102.27(13)
N6 C75 C76 117.6(4)
N6 C75 H75A 107.9
C76 C75 H75A 107.9
N6 C75 H75B 107.9
C76 C75 H75B 107.9
H75A C75 H75B 107.2
C75 C76 C77 109.8(4)
C75 C76 H76A 109.7
C77 C76 H76A 109.7
C75 C76 H76B 109.7
C77 C76 H76B 109.7
H76A C76 H76B 108.2
C78 C77 C76 114.0(5)
C78 C77 H77A 108.8
C76 C77 H77A 108.8
C78 C77 H77B 108.8
C76 C77 H77B 108.8
H77A C77 H77B 107.6
C77 C78 H78A 109.5
C77 C78 H78B 109.5
H78A C78 H78B 109.5
C77 C78 H78C 109.5
H78A C78 H78C 109.5
H78B C78 H78C 109.5
C79 O36 Cr4 127.1(3)
C79 O37 Ho4 133.0(4)
O37 C79 O36 126.5(5)
O37 C79 C80 119.2(6)
O36 C79 C80 114.3(5)
C83A C80 C82A 120.3(8)
C81B C80 C83B 108.5(14)
C81B C80 C82B 109.0(16)
C83B C80 C82B 106.5(15)
C83A C80 C79 108.7(6)
C82A C80 C79 106.7(5)
C81B C80 C79 112.1(14)
C83B C80 C79 110.2(18)
C82B C80 C79 110(2)
C83A C80 C81A 107.6(7)
C82A C80 C81A 103.6(6)
C79 C80 C81A 109.6(6)
C80 C81A H81A 109.5
C80 C81A H81B 109.5
H81A C81A H81B 109.5
C80 C81A H81C 109.5
H81A C81A H81C 109.5
H81B C81A H81C 109.5
C80 C82A H82A 109.5
C80 C82A H82B 109.5
H82A C82A H82B 109.5
C80 C82A H82C 109.5
H82A C82A H82C 109.5
H82B C82A H82C 109.5
C80 C83A H83A 109.5
C80 C83A H83B 109.5
H83A C83A H83B 109.5
C80 C83A H83C 109.5
H83A C83A H83C 109.5
H83B C83A H83C 109.5
C80 C81B H81D 109.5
C80 C81B H81E 109.5
H81D C81B H81E 109.5
C80 C81B H81F 109.5
H81D C81B H81F 109.5
H81E C81B H81F 109.5
C80 C82B H82D 109.5
C80 C82B H82E 109.5
H82D C82B H82E 109.5
C80 C82B H82F 109.5
H82D C82B H82F 109.5
H82E C82B H82F 109.5
C80 C83B H83D 109.5
C80 C83B H83E 109.5
H83D C83B H83E 109.5
C80 C83B H83F 109.5
H83D C83B H83F 109.5
H83E C83B H83F 109.5
C84 O38 Cr4 126.9(3)
C84 O39 Ho5 134.5(3)
O39 C84 O38 125.3(4)
O39 C84 C85 118.8(4)
O38 C84 C85 115.9(4)
C87A C85 C88A 113.1(9)
C86B C85 C88B 116.2(13)
C86B C85 C84 111.5(7)
C87A C85 C84 109.5(6)
C88A C85 C84 108.3(6)
C88B C85 C84 107.3(7)
C87A C85 C86A 105.3(8)
C88A C85 C86A 110.8(8)
C84 C85 C86A 109.8(5)
C86B C85 C87B 108.6(12)
C88B C85 C87B 104.5(12)
C84 C85 C87B 108.3(7)
C85 C86A H86A 109.5
C85 C86A H86B 109.5
H86A C86A H86B 109.5
C85 C86A H86C 109.5
H86A C86A H86C 109.5
H86B C86A H86C 109.5
C85 C87A H87A 109.5
C85 C87A H87B 109.5
H87A C87A H87B 109.5
C85 C87A H87C 109.5
H87A C87A H87C 109.5
H87B C87A H87C 109.5
C85 C88A H88A 109.5
C85 C88A H88B 109.5
H88A C88A H88B 109.5
C85 C88A H88C 109.5
H88A C88A H88C 109.5
H88B C88A H88C 109.5
C85 C86B H86D 109.5
C85 C86B H86E 109.5
H86D C86B H86E 109.5
C85 C86B H86F 109.5
H86D C86B H86F 109.5
H86E C86B H86F 109.5
C85 C87B H87D 109.5
C85 C87B H87E 109.5
H87D C87B H87E 109.5
C85 C87B H87F 109.5
H87D C87B H87F 109.5
H87E C87B H87F 109.5
C85 C88B H88D 109.5
C85 C88B H88E 109.5
H88D C88B H88E 109.5
C85 C88B H88F 109.5
H88D C88B H88F 109.5
H88E C88B H88F 109.5
C89 O40 Cr5 124.9(3)
C89 O41 Ho5 136.0(3)
O41 C89 O40 125.9(5)
O41 C89 C90A 122.6(6)
O40 C89 C90A 110.2(6)
O41 C89 C90B 112.4(5)
O40 C89 C90B 119.1(5)
C93 C90A C92A 109.6(9)
C93 C90A C91A 107.3(10)
C92A C90A C91A 112.2(11)
C93 C90A C89 110.3(7)
C92A C90A C89 111.2(10)
C91A C90A C89 106.1(9)
C90A C91A H91A 109.5
C90A C91A H91B 109.5
H91A C91A H91B 109.5
C90A C91A H91C 109.5
H91A C91A H91C 109.5
H91B C91A H91C 109.5
C90A C92A H92A 109.5
C90A C92A H92B 109.5
H92A C92A H92B 109.5
C90A C92A H92C 109.5
H92A C92A H92C 109.5
H92B C92A H92C 109.5
C90A C93 H93A 109.5
C90A C93 H93B 109.5
H93A C93 H93B 109.5
C90A C93 H93C 109.5
H93A C93 H93C 109.5
H93B C93 H93C 109.5
C90B C93 H93D 109.5
C90B C93 H93E 109.5
H93D C93 H93E 109.5
C90B C93 H93F 109.5
H93D C93 H93F 109.5
H93E C93 H93F 109.5
C93 C90B C91B 115.3(8)
C93 C90B C92B 110.4(8)
C91B C90B C92B 108.0(9)
C93 C90B C89 105.9(6)
C91B C90B C89 108.4(7)
C92B C90B C89 108.6(8)
C90B C91B H91D 109.5
C90B C91B H91E 109.5
H91D C91B H91E 109.5
C90B C91B H91F 109.5
H91D C91B H91F 109.5
H91E C91B H91F 109.5
C90B C92B H92D 109.5
C90B C92B H92E 109.5
H92D C92B H92E 109.5
C90B C92B H92F 109.5
H92D C92B H92F 109.5
H92E C92B H92F 109.5
C94 O42 Cr5 124.0(3)
C94 O43 Ho6 137.7(3)
O43 C94 O42 125.2(4)
O43 C94 C95 117.8(4)
O42 C94 C95 117.0(4)
C96 C95 C98 111.3(6)
C96 C95 C94 110.0(5)
C98 C95 C94 111.2(4)
C96 C95 C97 109.6(7)
C98 C95 C97 109.6(6)
C94 C95 C97 104.9(5)
C95 C96 H96A 109.5
C95 C96 H96B 109.5
H96A C96 H96B 109.5
C95 C96 H96C 109.5
H96A C96 H96C 109.5
H96B C96 H96C 109.5
C95 C97 H97A 109.5
C95 C97 H97B 109.5
H97A C97 H97B 109.5
C95 C97 H97C 109.5
H97A C97 H97C 109.5
H97B C97 H97C 109.5
C95 C98 H98A 109.5
C95 C98 H98B 109.5
H98A C98 H98B 109.5
C95 C98 H98C 109.5
H98A C98 H98C 109.5
H98B C98 H98C 109.5
C99 O44 Cr6 126.0(3)
C99 O45 Ho6 137.0(3)
O45 C99 O44 123.9(4)
O45 C99 C100 119.8(4)
O44 C99 C100 116.3(4)
C102 C100 C101 109.3(5)
C102 C100 C99 110.6(4)
C101 C100 C99 109.6(4)
C102 C100 C103 109.3(5)
C101 C100 C103 109.8(5)
C99 C100 C103 108.3(4)
C100 C101 H10C 109.5
C100 C101 H10D 109.5
H10C C101 H10D 109.5
C100 C101 H10E 109.5
H10C C101 H10E 109.5
H10D C101 H10E 109.5
C100 C102 H10F 109.5
C100 C102 H10G 109.5
H10F C102 H10G 109.5
C100 C102 H10H 109.5
H10F C102 H10H 109.5
H10G C102 H10H 109.5
C100 C103 H10I 109.5
C100 C103 H10J 109.5
H10I C103 H10J 109.5
C100 C103 H10K 109.5
H10I C103 H10K 109.5
H10J C103 H10K 109.5
C104 O46 Cr6 125.9(3)
C104 O47 Ho4 134.3(3)
O47 C104 O46 126.4(4)
O47 C104 C105 118.0(4)
O46 C104 C105 115.6(4)
C106 C105 C108 109.5(5)
C106 C105 C107 110.2(5)
C108 C105 C107 110.1(5)
C106 C105 C104 109.9(4)
C108 C105 C104 110.2(4)
C107 C105 C104 106.8(4)
C105 C106 H10L 109.5
C105 C106 H10M 109.5
H10L C106 H10M 109.5
C105 C106 H10N 109.5
H10L C106 H10N 109.5
H10M C106 H10N 109.5
C105 C107 H10O 109.5
C105 C107 H10P 109.5
H10O C107 H10P 109.5
C105 C107 H10Q 109.5
H10O C107 H10Q 109.5
H10P C107 H10Q 109.5
C105 C108 H10R 109.5
C105 C108 H10S 109.5
H10R C108 H10S 109.5
C105 C108 H10T 109.5
H10R C108 H10T 109.5
H10S C108 H10T 109.5
Ho4 O48 H481 113(3)
Ho4 O48 H482 110(3)
H481 O48 H482 113(4)
Ho5 O49 H491 114(4)
Ho5 O49 H492 107(4)
H491 O49 H492 97(4)
Ho6 O50 H501 128(4)
Ho6 O50 H502 120(4)
H501 O50 H502 110(4)
N201 C201 C202 168.2(15)
N211 C211 C212 164.5(15)
N221 C221 C222 170(3)
N231 C231 C232 171.7(19)

loop_
_geom_bond_atom_site_label_1
_geom_bond_atom_site_label_2
_geom_bond_distance
Ho1 O9 2.264(3)
Ho1 O14 2.281(3)
Ho1 O26 2.357(3)
Ho1 O2 2.363(3)
Ho1 O16 2.379(4)
Ho1 O1 2.393(3)
Ho1 O3 2.404(3)
Ho1 O27 2.414(3)
Ho2 O10 2.269(3)
Ho2 O11 2.286(3)
Ho2 O20 2.347(3)
Ho2 O18 2.358(3)
Ho2 O2 2.373(3)
Ho2 O1 2.390(3)
Ho2 O28 2.410(3)
Ho2 O4 2.425(3)
Ho3 O12 2.301(3)
Ho3 O13 2.305(3)
Ho3 O22 2.354(3)
Ho3 O1 2.373(3)
Ho3 O3 2.379(3)
Ho3 O24 2.381(3)
Ho3 O4 2.382(3)
Ho3 O29 2.397(3)
Cr1 O10 1.943(3)
Cr1 O2 1.943(3)
Cr1 O9 1.949(3)
Cr1 O17 1.984(3)
Cr1 O15 1.989(3)
Cr1 N1 2.112(4)
Cr2 O11 1.935(3)
Cr2 O12 1.956(3)
Cr2 O4 1.961(3)
Cr2 O21 1.980(3)
Cr2 O19 1.990(3)
Cr2 N2 2.094(4)
Cr3 O14 1.950(3)
Cr3 O3 1.951(3)
Cr3 O13 1.952(3)
Cr3 O23 1.991(3)
Cr3 O25 1.992(3)
Cr3 N3 2.111(4)
O1 H1 1.0000
O2 H2 1.0000
O3 H3 1.0000
O4 H4 1.0000
N1 C5 1.459(7)
N1 C1 1.481(7)
N1 C3 1.503(7)
C1 C2 1.487(8)
C1 H1A 0.9900
C1 H1B 0.9900
C2 O9 1.404(6)
C2 H2A 0.9900
C2 H2B 0.9900
C3 C4 1.485(8)
C3 H3A 0.9900
C3 H3B 0.9900
C4 O10 1.416(6)
C4 H4A 0.9900
C4 H4B 0.9900
C5 C6A 1.366(10)
C5 C6B 1.422(17)
C5 H5A 0.9900
C5 H5B 0.9900
C5 H5C 0.9900
C5 H5D 0.9900
C6A C7A 1.473(11)
C6A H6A 0.9900
C6A H6B 0.9900
C7A C8A 1.537(13)
C7A H7A 0.9900
C7A H7B 0.9900
C8A H8A 0.9800
C8A H8B 0.9800
C8A H8C 0.9800
C6B C7B 1.53(2)
C6B H6C 0.9900
C6B H6D 0.9900
C7B C8B 1.51(2)
C7B H7C 0.9900
C7B H7D 0.9900
C8B H8D 0.9800
C8B H8E 0.9800
C8B H8F 0.9800
N2 C13 1.461(6)
N2 C11 1.517(6)
N2 C9 1.529(6)
C9 C10 1.519(7)
C9 H9A 0.9900
C9 H9B 0.9900
C10 O11 1.395(6)
C10 H10A 0.9900
C10 H10B 0.9900
C11 C12 1.514(7)
C11 H11A 0.9900
C11 H11B 0.9900
C12 O12 1.392(6)
C12 H12A 0.9900
C12 H12B 0.9900
C13 C14 1.548(7)
C13 H13A 0.9900
C13 H13B 0.9900
C14 C15 1.506(8)
C14 H14A 0.9900
C14 H14B 0.9900
C15 C16 1.508(11)
C15 H15A 0.9900
C15 H15B 0.9900
C16 H16A 0.9800
C16 H16B 0.9800
C16 H16C 0.9800
N3 C21 1.491(7)
N3 C19 1.494(7)
N3 C17 1.494(7)
C17 C18 1.531(8)
C17 H17A 0.9900
C17 H17B 0.9900
C18 O13 1.400(6)
C18 H18A 0.9900
C18 H18B 0.9900
C19 C20B 1.433(16)
C19 C20A 1.472(10)
C19 H19A 0.9900
C19 H19B 0.9900
C19 H19C 0.9900
C19 H19D 0.9900
C20A O14 1.416(9)
C20A H20A 0.9900
C20A H20B 0.9900
C20B O14 1.444(15)
C20B H20C 0.9900
C20B H20D 0.9900
C21 C22 1.539(8)
C21 H21A 0.9900
C21 H21B 0.9900
C22 C23B 1.516(17)
C22 C23A 1.517(14)
C22 H22A 0.9900
C22 H22B 0.9900
C22 H22C 0.9900
C22 H22D 0.9900
C23A C24A 1.517(18)
C23A H23A 0.9900
C23A H23B 0.9900
C24A H24A 0.9800
C24A H24B 0.9800
C24A H24C 0.9800
C23B C24B 1.51(3)
C23B H23C 0.9900
C23B H23D 0.9900
C24B H24D 0.9800
C24B H24E 0.9800
C24B H24F 0.9800
O15 C25 1.255(6)
O16 C25 1.257(6)
C25 C26 1.544(7)
C26 C27B 1.449(14)
C26 C29A 1.457(9)
C26 C27A 1.551(9)
C26 C28B 1.554(13)
C26 C29B 1.571(14)
C26 C28A 1.581(10)
C27A H27A 0.9800
C27A H27B 0.9800
C27A H27C 0.9800
C28A H28A 0.9800
C28A H28B 0.9800
C28A H28C 0.9800
C29A H29A 0.9800
C29A H29B 0.9800
C29A H29C 0.9800
C27B H27D 0.9800
C27B H27E 0.9800
C27B H27F 0.9800
C28B H28D 0.9800
C28B H28E 0.9800
C28B H28F 0.9800
C29B H29D 0.9800
C29B H29E 0.9800
C29B H29F 0.9800
O17 C30 1.285(6)
O18 C30 1.250(6)
C30 C31 1.540(7)
C31 C32 1.510(8)
C31 C34 1.537(8)
C31 C33 1.544(9)
C32 H32A 0.9800
C32 H32B 0.9800
C32 H32C 0.9800
C33 H33A 0.9800
C33 H33B 0.9800
C33 H33C 0.9800
C34 H34A 0.9800
C34 H34B 0.9800
C34 H34C 0.9800
O19 C35 1.286(6)
O20 C35 1.243(6)
C35 C36 1.535(7)
C36 C39A 1.502(13)
C36 C38B 1.523(12)
C36 C37A 1.525(14)
C36 C37B 1.561(9)
C36 C39B 1.583(11)
C36 C38A 1.585(13)
C37A H37A 0.9800
C37A H37B 0.9800
C37A H37C 0.9800
C38A H38A 0.9800
C38A H38B 0.9800
C38A H38C 0.9800
C39A H39A 0.9800
C39A H39B 0.9800
C39A H39C 0.9800
C37B H37D 0.9800
C37B H37E 0.9800
C37B H37F 0.9800
C38B H38D 0.9800
C38B H38E 0.9800
C38B H38F 0.9800
C39B H39D 0.9800
C39B H39E 0.9800
C39B H39F 0.9800
O21 C40 1.289(6)
O22 C40 1.234(6)
C40 C41 1.540(6)
C41 C42 1.528(8)
C41 C44 1.535(8)
C41 C43 1.538(8)
C42 H42A 0.9800
C42 H42B 0.9800
C42 H42C 0.9800
C43 H43A 0.9800
C43 H43B 0.9800
C43 H43C 0.9800
C44 H44A 0.9800
C44 H44B 0.9800
C44 H44C 0.9800
O23 C45 1.292(6)
O24 C45 1.240(6)
C45 C46 1.541(6)
C46 C49 1.528(7)
C46 C48 1.541(7)
C46 C47 1.546(7)
C47 H47A 0.9800
C47 H47B 0.9800
C47 H47C 0.9800
C48 H48A 0.9800
C48 H48B 0.9800
C48 H48C 0.9800
C49 H49A 0.9800
C49 H49B 0.9800
C49 H49C 0.9800
O25 C50 1.283(6)
O26 C50 1.246(6)
C50 C51 1.565(7)
C51 C52 1.504(8)
C51 C54 1.522(8)
C51 C53 1.556(8)
C52 H52A 0.9800
C52 H52B 0.9800
C52 H52C 0.9800
C53 H53A 0.9800
C53 H53B 0.9800
C53 H53C 0.9800
C54 H54A 0.9800
C54 H54B 0.9800
C54 H54C 0.9800
O27 H271 0.79(3)
O27 H272 0.87(3)
O28 H281 0.86(3)
O28 H282 0.88(3)
O29 H291 0.87(3)
O29 H292 0.83(3)
Ho4 O30 2.256(3)
Ho4 O35 2.292(3)
Ho4 O8 2.375(3)
Ho4 O37 2.377(3)
Ho4 O47 2.384(3)
Ho4 O6 2.385(3)
Ho4 O5 2.411(3)
Ho4 O48 2.412(3)
Ho5 O31 2.246(3)
Ho5 O32 2.288(3)
Ho5 O39 2.351(3)
Ho5 O41 2.365(3)
Ho5 O5 2.373(3)
Ho5 O49 2.396(3)
Ho5 O6 2.405(3)
Ho5 O7 2.413(3)
Ho6 O34 2.302(3)
Ho6 O33 2.308(3)
Ho6 O43 2.353(3)
Ho6 O45 2.356(3)
Ho6 O7 2.377(3)
Ho6 O5 2.381(3)
Ho6 O8 2.387(3)
Ho6 O50 2.404(3)
Cr4 O6 1.940(3)
Cr4 O31 1.941(4)
Cr4 O30 1.945(3)
Cr4 O36 1.969(4)
Cr4 O38 1.989(3)
Cr4 N4 2.122(4)
Cr5 O32 1.940(3)
Cr5 O33 1.947(3)
Cr5 O7 1.962(3)
Cr5 O42 1.980(4)
Cr5 O40 1.992(3)
Cr5 N5 2.114(4)
Cr6 O35 1.939(3)
Cr6 O34 1.954(3)
Cr6 O8 1.973(3)
Cr6 O46 1.991(3)
Cr6 O44 2.002(3)
Cr6 N6 2.100(4)
O5 H5 1.0000
O6 H6 1.0000
O7 H7 1.0000
O8 H8 1.0000
N4 C55 1.490(6)
N4 C59 1.491(7)
N4 C57 1.504(8)
C55 C56 1.530(7)
C55 H55A 0.9900
C55 H55B 0.9900
C56 O30 1.428(5)
C56 H56A 0.9900
C56 H56B 0.9900
C57 C58 1.517(7)
C57 H57A 0.9900
C57 H57B 0.9900
C58 O31 1.414(6)
C58 H58A 0.9900
C58 H58B 0.9900
C59 C60 1.465(13)
C59 H59A 0.9900
C59 H59B 0.9900
C60 C61A 1.509(11)
C60 C61B 1.670(15)
C60 H60A 0.9900
C60 H60B 0.9900
C60 H60C 0.9900
C60 H60D 0.9900
C61A C62A 1.450(15)
C61A H61A 0.9900
C61A H61B 0.9900
C62A H62A 0.9800
C62A H62B 0.9800
C62A H62C 0.9800
C61B C62B 1.443(16)
C61B H61C 0.9900
C61B H61D 0.9900
C62B H62D 0.9800
C62B H62E 0.9800
C62B H62F 0.9800
N5 C67 1.480(6)
N5 C65 1.482(7)
N5 C63 1.484(7)
C63 C64 1.440(8)
C63 H63A 0.9900
C63 H63B 0.9900
C64 O32 1.392(6)
C64 H64A 0.9900
C64 H64B 0.9900
C65 C66 1.525(7)
C65 H65A 0.9900
C65 H65B 0.9900
C66 O33 1.392(7)
C66 H66A 0.9900
C66 H66B 0.9900
C67 C68 1.526(8)
C67 H67A 0.9900
C67 H67B 0.9900
C68 C69 1.521(8)
C68 H68A 0.9900
C68 H68B 0.9900
C69 C70 1.496(10)
C69 H69A 0.9900
C69 H69B 0.9900
C70 H70A 0.9800
C70 H70B 0.9800
C70 H70C 0.9800
N6 C75 1.489(6)
N6 C71 1.492(7)
N6 C73 1.495(7)
C71 C72 1.502(9)
C71 H71A 0.9900
C71 H71B 0.9900
C72 O34 1.387(7)
C72 H72A 0.9900
C72 H72B 0.9900
C73 C74 1.526(7)
C73 H73A 0.9900
C73 H73B 0.9900
C74 O35 1.417(6)
C74 H74A 0.9900
C74 H74B 0.9900
C75 C76 1.512(7)
C75 H75A 0.9900
C75 H75B 0.9900
C76 C77 1.534(8)
C76 H76A 0.9900
C76 H76B 0.9900
C77 C78 1.485(9)
C77 H77A 0.9900
C77 H77B 0.9900
C78 H78A 0.9800
C78 H78B 0.9800
C78 H78C 0.9800
O36 C79 1.284(7)
O37 C79 1.244(7)
C79 C80 1.550(7)
C80 C83A 1.475(10)
C80 C82A 1.476(9)
C80 C81B 1.485(15)
C80 C83B 1.503(16)
C80 C82B 1.506(16)
C80 C81A 1.551(9)
C81A H81A 0.9800
C81A H81B 0.9800
C81A H81C 0.9800
C82A H82A 0.9800
C82A H82B 0.9800
C82A H82C 0.9800
C83A H83A 0.9800
C83A H83B 0.9800
C83A H83C 0.9800
C81B H81D 0.9800
C81B H81E 0.9800
C81B H81F 0.9800
C82B H82D 0.9800
C82B H82E 0.9800
C82B H82F 0.9800
C83B H83D 0.9800
C83B H83E 0.9800
C83B H83F 0.9800
O38 C84 1.282(6)
O39 C84 1.255(6)
C84 C85 1.532(7)
C85 C86B 1.492(12)
C85 C87A 1.505(10)
C85 C88A 1.516(10)
C85 C88B 1.526(12)
C85 C86A 1.544(9)
C85 C87B 1.558(12)
C86A H86A 0.9800
C86A H86B 0.9800
C86A H86C 0.9800
C87A H87A 0.9800
C87A H87B 0.9800
C87A H87C 0.9800
C88A H88A 0.9800
C88A H88B 0.9800
C88A H88C 0.9800
C86B H86D 0.9800
C86B H86E 0.9800
C86B H86F 0.9800
C87B H87D 0.9800
C87B H87E 0.9800
C87B H87F 0.9800
C88B H88D 0.9800
C88B H88E 0.9800
C88B H88F 0.9800
O40 C89 1.289(7)
O41 C89 1.239(6)
C89 C90A 1.561(11)
C89 C90B 1.578(11)
C90A C93 1.480(11)
C90A C92A 1.501(13)
C90A C91A 1.511(13)
C91A H91A 0.9800
C91A H91B 0.9800
C91A H91C 0.9800
C92A H92A 0.9800
C92A H92B 0.9800
C92A H92C 0.9800
C93 C90B 1.549(10)
C93 H93A 0.9800
C93 H93B 0.9800
C93 H93C 0.9800
C93 H93D 0.9800
C93 H93E 0.9800
C93 H93F 0.9800
C90B C91B 1.556(11)
C90B C92B 1.568(12)
C91B H91D 0.9800
C91B H91E 0.9800
C91B H91F 0.9800
C92B H92D 0.9800
C92B H92E 0.9800
C92B H92F 0.9800
O42 C94 1.287(6)
O43 C94 1.250(6)
C94 C95 1.538(7)
C95 C96 1.513(9)
C95 C98 1.526(8)
C95 C97 1.550(10)
C96 H96A 0.9800
C96 H96B 0.9800
C96 H96C 0.9800
C97 H97A 0.9800
C97 H97B 0.9800
C97 H97C 0.9800
C98 H98A 0.9800
C98 H98B 0.9800
C98 H98C 0.9800
O44 C99 1.285(6)
O45 C99 1.243(5)
C99 C100 1.533(6)
C100 C102 1.512(8)
C100 C101 1.519(7)
C100 C103 1.534(8)
C101 H10C 0.9800
C101 H10D 0.9800
C101 H10E 0.9800
C102 H10F 0.9800
C102 H10G 0.9800
C102 H10H 0.9800
C103 H10I 0.9800
C103 H10J 0.9800
C103 H10K 0.9800
O46 C104 1.272(6)
O47 C104 1.253(6)
C104 C105 1.541(6)
C105 C106 1.516(8)
C105 C108 1.537(7)
C105 C107 1.538(8)
C106 H10L 0.9800
C106 H10M 0.9800
C106 H10N 0.9800
C107 H10O 0.9800
C107 H10P 0.9800
C107 H10Q 0.9800
C108 H10R 0.9800
C108 H10S 0.9800
C108 H10T 0.9800
O48 H481 0.78(3)
O48 H482 0.82(3)
O49 H491 0.89(3)
O49 H492 0.88(3)
O50 H501 0.83(3)
O50 H502 0.80(3)
N201 C201 1.168(12)
C201 C202 1.507(15)
N211 C211 1.097(13)
C211 C212 1.487(12)
N221 C221 1.189(16)
C221 C222 1.558(17)
N231 C231 1.150(14)
C231 C232 1.439(14)

loop_
_geom_hbond_atom_site_label_D
_geom_hbond_atom_site_label_H
_geom_hbond_atom_site_label_A
_geom_hbond_distance_DH
_geom_hbond_distance_HA
_geom_hbond_distance_DA
_geom_hbond_angle_DHA
_geom_hbond_site_symmetry_A
O1 H1 Cl2 1.00 2.41 3.372(3) 162.1 .
O2 H2 Cl1 1.00 2.16 3.138(3) 165.6 .
O3 H3 O62 1.00 1.93 2.836(5) 149.8 .
O4 H4 O63 1.00 1.99 2.964(5) 164.3 1_554
O27 H271 Cl1 0.79(3) 2.31(3) 3.096(4) 174(6) .
O27 H272 Cl2 0.87(3) 2.33(3) 3.200(4) 174(5) .
O28 H281 Cl1 0.86(3) 2.30(4) 3.092(4) 153(6) .
O28 H282 Cl2 0.88(3) 2.38(4) 3.168(4) 149(5) .
O29 H291 Cl4 0.87(3) 2.25(3) 3.116(3) 174(5) 1_554
O29 H292 O63 0.83(3) 2.00(3) 2.824(5) 169(5) 1_554
O5 H5 Cl4 1.00 2.41 3.349(3) 157.0 .
O6 H6 Cl3 1.00 2.20 3.171(3) 164.7 .
O7 H7 O64A 1.00 2.09 3.043(12) 158.2 .
O7 H7 O64B 1.00 2.17 3.146(10) 163.7 .
O8 H8 O61 1.00 1.91 2.830(5) 151.4 .
O48 H481 Cl3 0.78(3) 2.46(4) 3.162(4) 151(5) .
O48 H482 Cl4 0.82(3) 2.34(3) 3.151(4) 172(4) .
O49 H491 Cl3 0.89(3) 2.23(3) 3.117(4) 176(5) .
O49 H492 Cl4 0.88(3) 2.26(3) 3.142(4) 176(6) .
O50 H501 O64A 0.83(3) 2.27(5) 2.916(12) 136(5) .
O50 H502 Cl2 0.80(3) 2.48(5) 3.154(4) 142(6) .
